data_7712413
loop_
_publ_author_name
'Yan , Xiaoxun'
'Su, Shangyu'
'Li, xiaowu'
'Jin, Shan'
'Zhu, Manzhou'

_publ_section_title
;
 Insights into the effect of regulation in molecular composition on the
 properties of AuAg)9 clusters
;
_journal_name_full 'Dalton Transactions'
_journal_paper_doi 10.1039/D3DT00202K
_journal_year 2023
_chemical_formula_moiety 'C110 H133 Ag2.48 Au6.52 P4 S6, C24 H20 B, 0.5(C H2 Cl2)'
_chemical_formula_sum 'C134.5 H154 Ag2.48 Au6.53 B Cl P4 S6'
_chemical_formula_weight 3685.25
_space_group_crystal_system triclinic
_space_group_IT_number 2
_space_group_name_Hall '-P 1'
_space_group_name_H-M_alt 'P -1'
_atom_sites_solution_hydrogens geom
_audit_creation_date 2023-01-10
_audit_creation_method
;
Olex2 1.2
(compiled 2018.05.29 svn.r3508 for OlexSys, GUI svn.r5506)
;
_audit_update_record
;
2023-01-17 deposited with the CCDC.	2023-02-24 downloaded from the CCDC.
;
_cell_angle_alpha 103.741(4)
_cell_angle_beta 100.027(4)
_cell_angle_gamma 112.795(4)
_cell_formula_units_Z 2
_cell_length_a 18.3755(10)
_cell_length_b 19.6063(11)
_cell_length_c 21.8061(12)
_cell_measurement_reflns_used 31465
_cell_measurement_temperature 120(2)
_cell_measurement_theta_max 69.69
_cell_measurement_theta_min 3.59
_cell_volume 6717.4(7)
_computing_molecular_graphics 'Olex2 (Dolomanov et al., 2009)'
_computing_publication_material 'Olex2 (Dolomanov et al., 2009)'
_computing_structure_refinement 'ShelXL (Sheldrick, 2015)'
_computing_structure_solution 'SHELXT 2014/5 (Sheldrick, 2014)'
_diffrn_ambient_temperature 120
_diffrn_measured_fraction_theta_full 0.966
_diffrn_measured_fraction_theta_max 0.947
_diffrn_measurement_device_type Stoe
_diffrn_radiation_type CuK\a
_diffrn_radiation_wavelength 1.54186
_diffrn_reflns_av_R_equivalents 0.0693
_diffrn_reflns_av_unetI/netI 0.0731
_diffrn_reflns_Laue_measured_fraction_full 0.966
_diffrn_reflns_Laue_measured_fraction_max 0.947
_diffrn_reflns_limit_h_max 22
_diffrn_reflns_limit_h_min -18
_diffrn_reflns_limit_k_max 23
_diffrn_reflns_limit_k_min -22
_diffrn_reflns_limit_l_max 11
_diffrn_reflns_limit_l_min -26
_diffrn_reflns_number 57333
_diffrn_reflns_point_group_measured_fraction_full 0.966
_diffrn_reflns_point_group_measured_fraction_max 0.947
_diffrn_reflns_theta_full 67.686
_diffrn_reflns_theta_max 69.691
_diffrn_reflns_theta_min 3.590
_exptl_absorpt_coefficient_mu 17.712
_exptl_absorpt_correction_T_max 1.0000
_exptl_absorpt_correction_T_min 0.0934
_exptl_absorpt_correction_type multi-scan
_exptl_crystal_colour 'metallic orangish orange'
_exptl_crystal_colour_lustre metallic
_exptl_crystal_colour_modifier orangish
_exptl_crystal_colour_primary orange
_exptl_crystal_density_diffrn 1.822
_exptl_crystal_description needle
_exptl_crystal_F_000 3542
_refine_diff_density_max 3.459
_refine_diff_density_min -6.446
_refine_diff_density_rms 0.398
_refine_ls_extinction_method none
_refine_ls_goodness_of_fit_ref 1.045
_refine_ls_hydrogen_treatment constr
_refine_ls_matrix_type full
_refine_ls_number_parameters 1364
_refine_ls_number_reflns 23983
_refine_ls_number_restraints 4500
_refine_ls_restrained_S_all 0.986
_refine_ls_R_factor_all 0.1070
_refine_ls_R_factor_gt 0.0906
_refine_ls_shift/su_max 0.008
_refine_ls_shift/su_mean 0.001
_refine_ls_structure_factor_coef Fsqd
_refine_ls_weighting_details 'w=1/[\s^2^(Fo^2^)+(0.2000P)^2^] where P=(Fo^2^+2Fc^2^)/3'
_refine_ls_weighting_scheme calc
_refine_ls_wR_factor_gt 0.2447
_refine_ls_wR_factor_ref 0.2632
_reflns_Friedel_coverage 0.000
_reflns_number_gt 18390
_reflns_number_total 23983
_reflns_threshold_expression 'I > 2\s(I)'
_cod_data_source_file d3dt00202k2.cif
_cod_data_source_block 1_sq
_cod_original_formula_sum 'C134.50 H154 Ag2.48 Au6.53 B Cl P4 S6'
_cod_database_code 7712413
_shelx_shelxl_version_number 2016/4
_shelx_space_group_comment
;
The symmetry employed for this shelxl refinement is uniquely defined
by the following loop, which should always be used as a source of
symmetry information in preference to the above space-group names.
They are only intended as comments.
;
_olex2_refinement_description
;
1. Fixed Uiso
 At 1.2 times of:
  All C(H) groups, All C(H,H) groups
2. Restrained distances
 C83-B28 = C22-B28 = C42-B28 = C57-B28
 1.7 with sigma of 0.01
 C02K-C00U = C02G-C00U = C03E-C02G = C03E-C02X = C49-C03E = C49-C028 = C02I-
 C028 = C56-C02I = C56-C02X = C56-C03C = C03C-C00U
 1.56 with sigma of 0.01
 C00U-C028
 2.56 with sigma of 0.01
 C00U-C03E
 2.56 with sigma of 0.01
 C00U-C56
 2.56 with sigma of 0.01
 C02G-C02K
 2.56 with sigma of 0.01
 C02G-C49
 2.56 with sigma of 0.01
 C02G-C02X
 2.56 with sigma of 0.01
 C02G-C03C
 2.56 with sigma of 0.01
 C03C-C02X
 2.56 with sigma of 0.01
 C03C-C02K
 2.56 with sigma of 0.01
 C03C-C02I
 2.56 with sigma of 0.01
 C56-C03E
 2.56 with sigma of 0.01
 C02X-C49
 2.56 with sigma of 0.01
 C03E-C028
 2.56 with sigma of 0.01
 C49-C02I
 2.56 with sigma of 0.01
 C028-C56
 2.56 with sigma of 0.01
 C00U-C02X
 2.93 with sigma of 0.01
 C00U-C49
 2.93 with sigma of 0.01
 C00U-C02I
 2.93 with sigma of 0.01
 C03C-C03E
 2.93 with sigma of 0.01
 C03C-C028
 2.93 with sigma of 0.01
 C02G-C56
 2.93 with sigma of 0.01
 C02G-C028
 2.93 with sigma of 0.01
 C02X-C028
 2.93 with sigma of 0.01
 C56-C49
 2.93 with sigma of 0.01
 C02I-C03E
 2.93 with sigma of 0.01
 C03X-C01N = C41-C01N = C41-C39 = C84-C036 = C82-C39 = C03X-C036 = C82-C036 =
 C67-C39 = C67-C03T = C84-C03T = C03T-C03M = C03M-C01N
 1.56 with sigma of 0.01
 C01N-C03T
 2.56 with sigma of 0.01
 C01N-C39
 2.56 with sigma of 0.01
 C01N-C036
 2.56 with sigma of 0.01
 C03M-C03X
 2.56 with sigma of 0.01
 C03M-C84
 2.56 with sigma of 0.01
 C03M-C67
 2.56 with sigma of 0.01
 C03M-C41
 2.56 with sigma of 0.01
 C41-C67
 2.56 with sigma of 0.01
 C41-C82
 2.56 with sigma of 0.01
 C39-C03T
 2.56 with sigma of 0.01
 C67-C84
 2.56 with sigma of 0.01
 C03T-C036
 2.56 with sigma of 0.01
 C84-C82
 2.56 with sigma of 0.01
 C036-C39
 2.56 with sigma of 0.01
 C01N-C67
 2.93 with sigma of 0.01
 C01N-C84
 2.93 with sigma of 0.01
 C82-C01N
 2.93 with sigma of 0.01
 C03M-C39
 2.93 with sigma of 0.01
 C03M-C036
 2.93 with sigma of 0.01
 C41-C03T
 2.93 with sigma of 0.01
 C41-C036
 2.93 with sigma of 0.01
 C39-C84
 2.93 with sigma of 0.01
 C036-C67
 2.93 with sigma of 0.01
 C82-C03T
 2.93 with sigma of 0.01
 C03X-C03T
 2.93 with sigma of 0.01
 C03X-C39
 2.93 with sigma of 0.01
3. Uiso/Uaniso restraints and constraints
C00K \\sim C00M \\sim C00N \\sim C00O \\sim C00P \\sim C00Q \\sim C00R \\sim
C00S \\sim C00T \\sim C00U \\sim C00V \\sim C00W \\sim C00X \\sim C00Y \\sim
C00Z \\sim C010 \\sim C011 \\sim C012 \\sim C013 \\sim C014 \\sim C015 \\sim
C016 \\sim C017 \\sim C018 \\sim C019 \\sim C01A \\sim C01B \\sim C01D \\sim
C01E \\sim C01F \\sim C01G \\sim C01H \\sim C01I \\sim C01J \\sim C01K \\sim
C01L \\sim C01M \\sim C01N \\sim C01O \\sim C01P \\sim C01Q \\sim C01R \\sim
C01S \\sim C01T \\sim C01U \\sim C01V \\sim C01W \\sim C01X \\sim C01Y \\sim
C01Z \\sim C020 \\sim C021 \\sim C022 \\sim C023 \\sim C024 \\sim C025 \\sim
C026 \\sim C027 \\sim C028 \\sim C029 \\sim C02A \\sim C02B \\sim C02C \\sim
C02D \\sim C02E \\sim C02F \\sim C02G \\sim C02H \\sim C02I \\sim C02J \\sim
C02K \\sim C02M \\sim C02N \\sim C02O \\sim C02P \\sim C02Q \\sim C02R \\sim
C02S \\sim C02T \\sim C035 \\sim C03G \\sim C34 \\sim C33 \\sim C03N \\sim C02V
\\sim C02W \\sim C02X \\sim C02Y \\sim C02Z \\sim C030 \\sim C032 \\sim C033
\\sim C036 \\sim C037 \\sim C038 \\sim C03C \\sim C03E \\sim C03J \\sim C03K
\\sim C03M \\sim C03T \\sim C03X \\sim C36 \\sim C42 \\sim C28 \\sim C89 \\sim
C149 \\sim C14 \\sim C39 \\sim C41 \\sim C47 \\sim C49 \\sim C56 \\sim C59
\\sim C02U \\sim C115 \\sim C139 \\sim C57 \\sim C120 \\sim C67 \\sim C82 \\sim
C83 \\sim C0AA \\sim C80 \\sim C1AA \\sim C2AA \\sim C74 \\sim C88 \\sim C22
\\sim C58 \\sim C105 \\sim C54 \\sim C94 \\sim C84 \\sim C27: within 3.8A with
sigma of 0.01 and sigma for terminal atoms of 0.02
C83 \\sim C0AA \\sim C80 \\sim C1AA \\sim C2AA \\sim C74 \\sim C139 \\sim C57
\\sim C115 \\sim C120 \\sim C02U \\sim C59 \\sim C28 \\sim C89 \\sim C149 \\sim
C14 \\sim C36 \\sim C42 \\sim C58 \\sim C22 \\sim C88 \\sim C94 \\sim C54 \\sim
C105: within 3.8A with sigma of 0.01 and sigma for terminal atoms of 0.02
C14 \\sim C36 \\sim C42 \\sim C149 \\sim C89 \\sim C28 \\sim C115 \\sim C57
\\sim C120 \\sim C02U \\sim C59 \\sim C74 \\sim C83 \\sim C0AA \\sim C80 \\sim
C1AA \\sim C2AA \\sim C22 \\sim C88 \\sim C94 \\sim C54 \\sim C105 \\sim C58
\\sim B28: within 3.8A with sigma of 0.01 and sigma for terminal atoms of 0.02
C01X \\sim C01A \\sim C026 \\sim C01M \\sim C033 \\sim C47 \\sim C02E \\sim
C01Z \\sim C02Y \\sim C038 \\sim S00F: within 3.8A with sigma of 0.01 and sigma
for terminal atoms of 0.02
C03X \\sim C036 \\sim C82 \\sim C84 \\sim C03T \\sim C67 \\sim C03M \\sim C39
\\sim C41 \\sim C01N \\sim S00I: within 3.8A with sigma of 0.01 and sigma for
terminal atoms of 0.02
C01V \\sim C014 \\sim C01W \\sim C030 \\sim C03J \\sim C03K \\sim C013 \\sim
P00G: within 3.8A with sigma of 0.01 and sigma for terminal atoms of 0.02
C03X \\sim C036 \\sim C84 \\sim C03T \\sim C03M \\sim C01N \\sim C41 \\sim C39
\\sim C67 \\sim C82 \\sim S00I: within 3.8A with sigma of 0.01 and sigma for
terminal atoms of 0.02
C036 \\sim C84 \\sim C82 \\sim C03T \\sim C03M \\sim C41 \\sim C01N \\sim S00I
\\sim C03X \\sim C67 \\sim C39: within 3.8A with sigma of 0.001 and sigma for
terminal atoms of 0.002
C01R \\sim C00Z \\sim C00S \\sim C01J \\sim C02S \\sim C02N \\sim C03N \\sim
C02T \\sim C33 \\sim C035 \\sim C03G \\sim C34 \\sim P00J: within 3.8A with
sigma of 0.001 and sigma for terminal atoms of 0.002
C00P \\sim C00O \\sim C01T \\sim C01K \\sim C029 \\sim C02J \\sim C00R \\sim
C00Y \\sim C01D \\sim C02F \\sim C022 \\sim C02H \\sim C011 \\sim P00D: within
3.8A with sigma of 0.001 and sigma for terminal atoms of 0.002
Uanis(C00K) \\sim Ueq, Uanis(C00M) \\sim Ueq, Uanis(C00N) \\sim Ueq,
Uanis(C00O) \\sim Ueq, Uanis(C00P) \\sim Ueq, Uanis(C00Q) \\sim Ueq,
Uanis(C00R) \\sim Ueq, Uanis(C00S) \\sim Ueq, Uanis(C00T) \\sim Ueq,
Uanis(C00U) \\sim Ueq, Uanis(C00V) \\sim Ueq, Uanis(C00W) \\sim Ueq,
Uanis(C00X) \\sim Ueq, Uanis(C00Y) \\sim Ueq, Uanis(C00Z) \\sim Ueq,
Uanis(C010) \\sim Ueq, Uanis(C011) \\sim Ueq, Uanis(C012) \\sim Ueq,
Uanis(C013) \\sim Ueq, Uanis(C014) \\sim Ueq, Uanis(C015) \\sim Ueq,
Uanis(C016) \\sim Ueq, Uanis(C017) \\sim Ueq, Uanis(C018) \\sim Ueq,
Uanis(C019) \\sim Ueq, Uanis(C01A) \\sim Ueq, Uanis(C01B) \\sim Ueq,
Uanis(C01D) \\sim Ueq, Uanis(C01E) \\sim Ueq, Uanis(C01F) \\sim Ueq,
Uanis(C01G) \\sim Ueq, Uanis(C01H) \\sim Ueq, Uanis(C01I) \\sim Ueq,
Uanis(C01J) \\sim Ueq, Uanis(C01K) \\sim Ueq, Uanis(C01L) \\sim Ueq,
Uanis(C01M) \\sim Ueq, Uanis(C01N) \\sim Ueq, Uanis(C01O) \\sim Ueq,
Uanis(C01P) \\sim Ueq, Uanis(C01Q) \\sim Ueq, Uanis(C01R) \\sim Ueq,
Uanis(C01S) \\sim Ueq, Uanis(C01T) \\sim Ueq, Uanis(C01U) \\sim Ueq,
Uanis(C01V) \\sim Ueq, Uanis(C01W) \\sim Ueq, Uanis(C01X) \\sim Ueq,
Uanis(C01Y) \\sim Ueq, Uanis(C01Z) \\sim Ueq, Uanis(C020) \\sim Ueq,
Uanis(C021) \\sim Ueq, Uanis(C022) \\sim Ueq, Uanis(C023) \\sim Ueq,
Uanis(C024) \\sim Ueq, Uanis(C025) \\sim Ueq, Uanis(C026) \\sim Ueq,
Uanis(C027) \\sim Ueq, Uanis(C028) \\sim Ueq, Uanis(C029) \\sim Ueq,
Uanis(C02A) \\sim Ueq, Uanis(C02B) \\sim Ueq, Uanis(C02C) \\sim Ueq,
Uanis(C02D) \\sim Ueq, Uanis(C02E) \\sim Ueq, Uanis(C02F) \\sim Ueq,
Uanis(C02G) \\sim Ueq, Uanis(C02H) \\sim Ueq, Uanis(C02I) \\sim Ueq,
Uanis(C02J) \\sim Ueq, Uanis(C02K) \\sim Ueq, Uanis(C02M) \\sim Ueq,
Uanis(C02N) \\sim Ueq, Uanis(C02O) \\sim Ueq, Uanis(C02P) \\sim Ueq,
Uanis(C02Q) \\sim Ueq, Uanis(C02R) \\sim Ueq, Uanis(C02S) \\sim Ueq,
Uanis(C02T) \\sim Ueq, Uanis(C035) \\sim Ueq, Uanis(C03G) \\sim Ueq, Uanis(C34)
\\sim Ueq, Uanis(C33) \\sim Ueq, Uanis(C03N) \\sim Ueq, Uanis(C02V) \\sim Ueq,
Uanis(C02W) \\sim Ueq, Uanis(C02X) \\sim Ueq, Uanis(C02Y) \\sim Ueq,
Uanis(C02Z) \\sim Ueq, Uanis(C030) \\sim Ueq, Uanis(C032) \\sim Ueq,
Uanis(C033) \\sim Ueq, Uanis(C036) \\sim Ueq, Uanis(C037) \\sim Ueq,
Uanis(C038) \\sim Ueq, Uanis(C03C) \\sim Ueq, Uanis(C03E) \\sim Ueq,
Uanis(C03J) \\sim Ueq, Uanis(C03K) \\sim Ueq, Uanis(C03M) \\sim Ueq,
Uanis(C03T) \\sim Ueq, Uanis(C03X) \\sim Ueq, Uanis(C36) \\sim Ueq, Uanis(C42)
\\sim Ueq, Uanis(C28) \\sim Ueq, Uanis(C89) \\sim Ueq, Uanis(C149) \\sim Ueq,
Uanis(C14) \\sim Ueq, Uanis(C39) \\sim Ueq, Uanis(C41) \\sim Ueq, Uanis(C47)
\\sim Ueq, Uanis(C49) \\sim Ueq, Uanis(C56) \\sim Ueq, Uanis(C59) \\sim Ueq,
Uanis(C02U) \\sim Ueq, Uanis(C115) \\sim Ueq, Uanis(C139) \\sim Ueq, Uanis(C57)
\\sim Ueq, Uanis(C120) \\sim Ueq, Uanis(C67) \\sim Ueq, Uanis(C82) \\sim Ueq,
Uanis(C83) \\sim Ueq, Uanis(C0AA) \\sim Ueq, Uanis(C80) \\sim Ueq, Uanis(C1AA)
\\sim Ueq, Uanis(C2AA) \\sim Ueq, Uanis(C74) \\sim Ueq, Uanis(C88) \\sim Ueq,
Uanis(C22) \\sim Ueq, Uanis(C58) \\sim Ueq, Uanis(C105) \\sim Ueq, Uanis(C54)
\\sim Ueq, Uanis(C94) \\sim Ueq, Uanis(C84) \\sim Ueq, Uanis(C27) \\sim Ueq:
with sigma of 0.01 and sigma for terminal atoms of 0.02
Uanis(C36) \\sim Ueq, Uanis(C14) \\sim Ueq, Uanis(C149) \\sim Ueq, Uanis(C89)
\\sim Ueq, Uanis(C28) \\sim Ueq, Uanis(C42) \\sim Ueq, Uanis(C83) \\sim Ueq,
Uanis(C0AA) \\sim Ueq, Uanis(C80) \\sim Ueq, Uanis(C1AA) \\sim Ueq, Uanis(C2AA)
\\sim Ueq, Uanis(C74) \\sim Ueq, Uanis(C139) \\sim Ueq, Uanis(C57) \\sim Ueq,
Uanis(C120) \\sim Ueq, Uanis(C59) \\sim Ueq, Uanis(C115) \\sim Ueq, Uanis(C22)
\\sim Ueq, Uanis(C88) \\sim Ueq, Uanis(C94) \\sim Ueq, Uanis(C54) \\sim Ueq,
Uanis(C105) \\sim Ueq, Uanis(C58) \\sim Ueq, Uanis(B28) \\sim Ueq: with sigma
of 0.01 and sigma for terminal atoms of 0.02
Uanis(C01X) \\sim Ueq, Uanis(C01A) \\sim Ueq, Uanis(C47) \\sim Ueq, Uanis(C01M)
\\sim Ueq, Uanis(C033) \\sim Ueq, Uanis(C01Z) \\sim Ueq, Uanis(C02E) \\sim Ueq,
Uanis(C02Y) \\sim Ueq, Uanis(C038) \\sim Ueq, Uanis(C026) \\sim Ueq,
Uanis(S00F) \\sim Ueq: with sigma of 0.01 and sigma for terminal atoms of 0.02
Uanis(C03X) \\sim Ueq, Uanis(C036) \\sim Ueq, Uanis(C82) \\sim Ueq, Uanis(C84)
\\sim Ueq, Uanis(C03T) \\sim Ueq, Uanis(C03M) \\sim Ueq, Uanis(C39) \\sim Ueq,
Uanis(C41) \\sim Ueq, Uanis(C01N) \\sim Ueq, Uanis(C67) \\sim Ueq, Uanis(S00I)
\\sim Ueq: with sigma of 0.01 and sigma for terminal atoms of 0.02
Uanis(C03X) \\sim Ueq, Uanis(C01N) \\sim Ueq, Uanis(C41) \\sim Ueq, Uanis(C03M)
\\sim Ueq, Uanis(C39) \\sim Ueq, Uanis(C82) \\sim Ueq, Uanis(C036) \\sim Ueq,
Uanis(C84) \\sim Ueq, Uanis(C03T) \\sim Ueq, Uanis(C67) \\sim Ueq, Uanis(S00I)
\\sim Ueq: with sigma of 0.01 and sigma for terminal atoms of 0.02
Uanis(C022) \\sim Ueq, Uanis(C02F) \\sim Ueq, Uanis(C01D) \\sim Ueq,
Uanis(C02H) \\sim Ueq, Uanis(C00Y) \\sim Ueq, Uanis(C011) \\sim Ueq,
Uanis(C036) \\sim Ueq, Uanis(C00P) \\sim Ueq, Uanis(C02J) \\sim Ueq,
Uanis(C029) \\sim Ueq, Uanis(C01K) \\sim Ueq, Uanis(C01T) \\sim Ueq,
Uanis(C00O) \\sim Ueq, Uanis(P00D) \\sim Ueq, Uanis(C00R) \\sim Ueq: with sigma
of 0.01 and sigma for terminal atoms of 0.02
Uanis(C036) \\sim Ueq, Uanis(C84) \\sim Ueq, Uanis(C03T) \\sim Ueq, Uanis(C03M)
\\sim Ueq, Uanis(C41) \\sim Ueq, Uanis(C01N) \\sim Ueq, Uanis(C03X) \\sim Ueq,
Uanis(C39) \\sim Ueq, Uanis(C82) \\sim Ueq, Uanis(C67) \\sim Ueq, Uanis(S00I)
\\sim Ueq: with sigma of 0.001 and sigma for terminal atoms of 0.002
Uanis(C03X) \\sim Ueq, Uanis(C036) \\sim Ueq, Uanis(C84) \\sim Ueq, Uanis(C03T)
\\sim Ueq, Uanis(C03M) \\sim Ueq, Uanis(C01N) \\sim Ueq, Uanis(C82) \\sim Ueq,
Uanis(C39) \\sim Ueq, Uanis(C67) \\sim Ueq, Uanis(C41) \\sim Ueq, Uanis(S00I)
\\sim Ueq: with sigma of 0.001 and sigma for terminal atoms of 0.002
4. Others
 Sof(Au)=1-FVAR(1)
 Sof(Ag07)=FVAR(1)
 Fixed Sof: Cl1(0.5) Cl0A(0.5) C27(0.5) H27A(0.5) H27B(0.5)
5.a Ternary CH refined with riding coordinates:
 C01G(H01M), C01U(H1AA), C01Z(H6AA), C020(H020), C023(H023), C025(H025),
 C027(H027), C028(H028), C02M(H02U), C02V(H8AA), C032(H032), C036(H036),
 C038(H038), C03E(H03H), C03T(H03T), C39(H39), C47(H47), C56(H56)
5.b Secondary CH2 refined with riding coordinates:
 C00R(H00A,H00B), C00W(H00C,H00D), C00X(H00E,H00F), C012(H01A,H01B), C013(H01C,
 H01D), C017(H01E,H01F), C01E(H01I,H01J), C01F(H01K,H01L), C01H(H01N,H01O),
 C01M(H01S,H01T), C01O(H01U,H01V), C01Q(H01X,H01Y), C01S(H01,H), C01X(H4AA,HA),
 C01Y(H5AA,HB), C021(H02A,H02B), C024(H02C,H02D), C02B(H02F,H02G), C02E(H02J,
 H02K), C02G(H02M,H02N), C02I(H02P,H02Q), C02K(H02S,H02T), C02P(H02X,H02Y),
 C02R(H02,HC), C02W(H9AA,HD), C02X(H0BA,HE), C02Y(H1BA,HF), C033(H03A,H03B),
 C037(H03C,H03D), C03C(H03E,H03F), C03M(H03I,H03L), C03X(H03M,H03O), C41(H41A,
 H41B), C49(H49A,H49B), C67(H67A,H67B), C82(H82A,H82B), C84(H84A,H84B),
 C27(H27A,H27B)
5.c Aromatic/amide H refined with riding coordinates:
 C00M(H00M), C00O(H00O), C00S(H00S), C00Z(H00Z), C011(H011), C015(H015),
 C016(H016), C018(H018), C019(H019), C01B(H01G), C01D(H01H), C01I(H01P),
 C01K(H01Q), C01L(H01R), C01P(H01W), C01R(H01Z), C01T(H0AA), C01V(H2AA),
 C01W(H3AA), C022(H022), C026(H026), C029(H029), C02A(H02E), C02C(H02H),
 C02D(H02I), C02F(H02L), C02H(H02O), C02J(H02R), C02N(H02V), C02O(H02W),
 C02Q(H02Z), C02S(H7AA), C035(H035), C03G(H03G), C34(H34), C33(H33), C03N(H03N),
  C02Z(H2BA), C030(H030), C03J(H03J), C03K(H03K), C36(H36), C28(H28), C89(H89),
 C149(H149), C14(H14), C59(H59), C02U(H3BA), C115(H115), C139(H139), C120(H120),
  C0AA(H0AB), C80(H80), C1AA(H1AB), C2AA(H2AB), C74(H74), C88(H88), C58(H58),
 C105(H105), C54(H54), C94(H94)
5.d Fitted hexagon refined as free rotating group:
 C02T(C035,C03G,C34,C33,C03N), C36(C42,C28,C89,C149,C14), C59(C02U,C115,C139,
 C57,C120), C83(C0AA,C80,C1AA,C2AA,C74), C88(C22,C58,C105,C54,C94)
;
_olex2_submission_special_instructions 'No special instructions were received'

loop_
_space_group_symop_operation_xyz
'x, y, z'
'-x, -y, -z'

loop_
_atom_site_label
_atom_site_type_symbol
_atom_site_fract_x
_atom_site_fract_y
_atom_site_fract_z
_atom_site_U_iso_or_equiv
_atom_site_adp_type
_atom_site_occupancy
_atom_site_site_symmetry_order
_atom_site_calc_flag
_atom_site_refinement_flags_posn
_atom_site_refinement_flags_adp
_atom_site_refinement_flags_occupancy
_atom_site_disorder_assembly
_atom_site_disorder_group
Au01 Au 0.28994(3) 0.54184(3) 0.30519(3) 0.03280(16) Uani 1 1 d . . . . .
Au02 Au 0.32375(3) 0.65545(3) 0.25296(3) 0.03339(16) Uani 1 1 d . . . . .
Au03 Au 0.23727(3) 0.58571(3) 0.43800(3) 0.03464(16) Uani 1 1 d . . . . .
Au04 Au 0.30670(3) 0.81162(3) 0.33846(3) 0.03440(16) Uani 1 1 d . . . . .
Au05 Au 0.48474(3) 0.64712(4) 0.32399(3) 0.03921(17) Uani 1 1 d . . . . .
Au06 Au 0.18085(4) 0.49487(4) 0.16390(3) 0.04415(18) Uani 1 1 d . . . . .
Ag07 Ag 0.3610(5) 0.5128(6) 0.1960(4) 0.038(3) Uani 0.475(8) 1 d . . P A 1
Ag08 Ag 0.37310(6) 0.70036(6) 0.39193(5) 0.0361(2) Uani 1 1 d . . . . .
Ag09 Ag 0.18853(6) 0.61915(6) 0.30536(5) 0.0376(2) Uani 1 1 d . . . . .
S00A S 0.20128(19) 0.7425(2) 0.37764(17) 0.0359(7) Uani 1 1 d . . . . .
S00B S 0.3324(2) 0.7161(2) 0.49500(16) 0.0372(7) Uani 1 1 d . . . . .
S00C S 0.4674(2) 0.5203(2) 0.27956(17) 0.0380(7) Uani 1 1 d . . . . .
P00D P 0.2407(2) 0.4183(2) 0.3189(2) 0.0440(6) Uani 1 1 d . U . . .
P00E P 0.1342(2) 0.4606(2) 0.39898(18) 0.0363(8) Uani 1 1 d . . . . .
S00F S 0.5067(2) 0.7754(2) 0.36801(19) 0.0430(8) Uani 1 1 d . U . . .
P00G P 0.3564(2) 0.7345(2) 0.18797(17) 0.0363(7) Uani 1 1 d . U . . .
S00H S 0.2680(2) 0.4972(3) 0.0989(2) 0.0533(10) Uani 1 1 d . . . . .
S00I S 0.0858(3) 0.4889(3) 0.2202(2) 0.0615(8) Uani 1 1 d . U . . .
P00J P 0.3997(3) 0.8895(3) 0.2979(2) 0.0598(8) Uani 1 1 d . U . . .
C00K C 0.1113(11) 0.7601(11) 0.3432(8) 0.053(2) Uani 1 1 d . U . . .
C00M C 0.0217(10) 0.5190(11) 0.4149(8) 0.051(3) Uani 1 1 d . U . . .
H00M H 0.068341 0.563745 0.446422 0.062 Uiso 1 1 calc R . . . .
C00N C 0.5497(13) 0.5250(13) 0.2390(10) 0.067(3) Uani 1 1 d . U . . .
C00O C 0.3659(10) 0.4758(10) 0.4393(7) 0.0454(7) Uani 1 1 d . U . . .
H00O H 0.388346 0.523993 0.430815 0.054 Uiso 1 1 calc R . . . .
C00P C 0.2956(10) 0.4099(10) 0.3922(8) 0.0454(7) Uani 1 1 d . U . . .
C00Q C 0.2732(11) 0.7468(11) 0.1410(8) 0.053(2) Uani 1 1 d . U . . .
C00R C 0.1354(10) 0.3940(10) 0.3261(7) 0.0452(7) Uani 1 1 d . U . . .
H00A H 0.101292 0.395378 0.286318 0.054 Uiso 1 1 calc R . . . .
H00B H 0.110078 0.339902 0.327359 0.054 Uiso 1 1 calc R . . . .
C00S C 0.4967(12) 1.0066(11) 0.4179(9) 0.0608(8) Uani 1 1 d . U . . .
H00S H 0.448007 0.990228 0.431275 0.073 Uiso 1 1 calc R . . . .
C00T C 0.1375(10) 0.4109(10) 0.4592(8) 0.049(2) Uani 1 1 d . U . . .
C00U C 0.2310(8) 0.3962(6) 0.0420(5) 0.073(3) Uani 1 1 d D U . . .
C00V C 0.4063(11) 0.7199(11) 0.5650(8) 0.055(2) Uani 1 1 d . U . . .
C00W C 0.0930(11) 0.7463(12) 0.2712(8) 0.058(2) Uani 1 1 d . U . . .
H00C H 0.079010 0.691071 0.247213 0.069 Uiso 1 1 calc R . . . .
H00D H 0.142395 0.780808 0.261752 0.069 Uiso 1 1 calc R . . . .
C00X C 0.1335(11) 0.8459(11) 0.3841(9) 0.058(2) Uani 1 1 d . U . . .
H00E H 0.182484 0.883716 0.376540 0.070 Uiso 1 1 calc R . . . .
H00F H 0.145424 0.853385 0.431959 0.070 Uiso 1 1 calc R . . . .
C00Y C 0.2290(10) 0.3312(10) 0.2545(8) 0.0456(7) Uani 1 1 d . U . . .
C00Z C 0.5694(12) 1.0691(11) 0.4618(9) 0.0610(9) Uani 1 1 d . U . . .
H00Z H 0.569461 1.096584 0.504019 0.073 Uiso 1 1 calc R . . . .
C010 C 0.0322(10) 0.4556(10) 0.3804(8) 0.052(2) Uani 1 1 d . U . . .
C011 C 0.2969(10) 0.3214(10) 0.2507(8) 0.0456(7) Uani 1 1 d . U . . .
H011 H 0.349537 0.360406 0.279639 0.055 Uiso 1 1 calc R . . . .
C012 C 0.0372(11) 0.7035(11) 0.3584(9) 0.058(2) Uani 1 1 d . U . . .
H01A H 0.022986 0.648448 0.333734 0.069 Uiso 1 1 calc R . . . .
H01B H 0.050782 0.711075 0.406270 0.069 Uiso 1 1 calc R . . . .
C013 C 0.4337(11) 0.8386(10) 0.2378(8) 0.055(2) Uani 1 1 d . U . . .
H01C H 0.484949 0.838405 0.261122 0.066 Uiso 1 1 calc R . . . .
H01D H 0.447719 0.868206 0.207136 0.066 Uiso 1 1 calc R . . . .
C014 C 0.4091(11) 0.7102(11) 0.1302(8) 0.054(2) Uani 1 1 d . U . . .
C015 C 0.2864(12) 0.7996(11) 0.1071(8) 0.055(2) Uani 1 1 d . U . . .
H015 H 0.340482 0.829084 0.105268 0.066 Uiso 1 1 calc R . . . .
C016 C 0.2024(10) 0.4476(10) 0.5167(8) 0.047(2) Uani 1 1 d . U . . .
H016 H 0.242004 0.500391 0.526515 0.057 Uiso 1 1 calc R . . . .
C017 C 0.4720(11) 0.8029(11) 0.5991(8) 0.056(2) Uani 1 1 d . U . . .
H01E H 0.445653 0.836769 0.613693 0.068 Uiso 1 1 calc R . . . .
H01F H 0.500035 0.821340 0.567194 0.068 Uiso 1 1 calc R . . . .
C018 C 0.1941(11) 0.7069(11) 0.1460(8) 0.054(2) Uani 1 1 d . U . . .
H018 H 0.183806 0.670845 0.169533 0.065 Uiso 1 1 calc R . . . .
C019 C -0.0363(10) 0.3931(11) 0.3348(9) 0.056(2) Uani 1 1 d . U . . .
H019 H -0.030491 0.349692 0.309884 0.067 Uiso 1 1 calc R . . . .
C01A C 0.6043(13) 0.8262(12) 0.4307(10) 0.066(2) Uani 1 1 d . U . . .
C01B C -0.0539(11) 0.5182(11) 0.4044(9) 0.057(3) Uani 1 1 d . U . . .
H01G H -0.060012 0.561527 0.429024 0.069 Uiso 1 1 calc R . . . .
C01D C 0.1509(10) 0.2789(9) 0.2126(7) 0.0457(7) Uani 1 1 d . U . . .
H01H H 0.104301 0.288429 0.214683 0.055 Uiso 1 1 calc R . . . .
C01E C 0.3622(12) 0.6943(12) 0.6162(8) 0.060(2) Uani 1 1 d . U . . .
H01I H 0.318986 0.639160 0.595774 0.072 Uiso 1 1 calc R . . . .
H01J H 0.335295 0.727830 0.630134 0.072 Uiso 1 1 calc R . . . .
C01F C 0.5643(13) 0.5836(13) 0.2019(10) 0.069(2) Uani 1 1 d . U . . .
H01K H 0.511764 0.570309 0.169474 0.082 Uiso 1 1 calc R . . . .
H01L H 0.584426 0.637151 0.233428 0.082 Uiso 1 1 calc R . . . .
C01G C 0.0558(11) 0.8575(12) 0.3590(9) 0.058(2) Uani 1 1 d . U . . .
H01M H 0.067270 0.912093 0.384441 0.070 Uiso 1 1 calc R . . . .
C01H C 0.4487(12) 0.6674(11) 0.5458(8) 0.058(2) Uani 1 1 d . U . . .
H01N H 0.406545 0.611946 0.524478 0.069 Uiso 1 1 calc R . . . .
H01O H 0.478217 0.683102 0.513804 0.069 Uiso 1 1 calc R . . . .
C01I C 0.1289(12) 0.7215(11) 0.1148(8) 0.060(3) Uani 1 1 d . U . . .
H01P H 0.074714 0.695443 0.117944 0.072 Uiso 1 1 calc R . . . .
C01J C 0.4942(12) 0.9689(11) 0.3564(9) 0.0609(8) Uani 1 1 d . U . . .
C01K C 0.3685(10) 0.3968(9) 0.5079(8) 0.0457(7) Uani 1 1 d . U . . .
H01Q H 0.392440 0.392746 0.548387 0.055 Uiso 1 1 calc R . . . .
C01L C 0.2210(12) 0.8095(12) 0.0761(9) 0.060(3) Uani 1 1 d . U . . .
H01R H 0.230016 0.843420 0.050511 0.072 Uiso 1 1 calc R . . . .
C01M C 0.6099(12) 0.9091(11) 0.4673(9) 0.064(2) Uani 1 1 d . U . . .
H01S H 0.596068 0.932713 0.434330 0.077 Uiso 1 1 calc R . . . .
H01T H 0.569882 0.902647 0.493093 0.077 Uiso 1 1 calc R . . . .
C01N C -0.0058(6) 0.4760(7) 0.1622(5) 0.0632(8) Uani 1 1 d D U . . .
C01O C 0.6298(13) 0.5516(14) 0.2936(10) 0.072(3) Uani 1 1 d . U . . .
H01U H 0.648831 0.606373 0.322247 0.086 Uiso 1 1 calc R . . . .
H01V H 0.620091 0.517517 0.321296 0.086 Uiso 1 1 calc R . . . .
C01P C 0.1447(12) 0.7723(11) 0.0812(9) 0.060(3) Uani 1 1 d . U . . .
H01W H 0.101408 0.782003 0.060744 0.072 Uiso 1 1 calc R . . . .
C01Q C 0.5183(13) 0.4405(13) 0.1895(10) 0.072(3) Uani 1 1 d . U . . .
H01X H 0.510294 0.402595 0.213717 0.087 Uiso 1 1 calc R . . . .
H01Y H 0.464742 0.424583 0.157194 0.087 Uiso 1 1 calc R . . . .
C01R C 0.6421(12) 1.0913(11) 0.4441(9) 0.0611(9) Uani 1 1 d . U . . .
H01Z H 0.692615 1.131643 0.475087 0.073 Uiso 1 1 calc R . . . .
C01S C 0.5747(12) 0.7576(11) 0.6389(9) 0.060(2) Uani 1 1 d . U . . .
H01 H 0.604174 0.773434 0.606901 0.072 Uiso 1 1 calc R . . . .
H H 0.615327 0.761561 0.677540 0.072 Uiso 1 1 calc R . . . .
C01T C 0.4020(10) 0.4694(10) 0.4982(8) 0.0458(7) Uani 1 1 d . U . . .
H0AA H 0.448149 0.513367 0.530928 0.055 Uiso 1 1 calc R . . . .
C01U C 0.6273(13) 0.5814(14) 0.1665(10) 0.073(3) Uani 1 1 d . U . . .
H1AA H 0.638262 0.621488 0.143870 0.088 Uiso 1 1 calc R . . . .
C01V C 0.4869(12) 0.7199(12) 0.1532(9) 0.062(3) Uani 1 1 d . U . . .
H2AA H 0.512936 0.737717 0.199406 0.074 Uiso 1 1 calc R . . . .
C01W C 0.3698(12) 0.6792(11) 0.0626(8) 0.059(2) Uani 1 1 d . U . . .
H3AA H 0.313779 0.668883 0.046504 0.071 Uiso 1 1 calc R . . . .
C01X C 0.6722(12) 0.8413(12) 0.3949(10) 0.068(2) Uani 1 1 d . U . . .
H4AA H 0.671749 0.790873 0.372493 0.082 Uiso 1 1 calc R . . . .
HA H 0.660164 0.864183 0.360796 0.082 Uiso 1 1 calc R . . . .
C01Y C 0.0388(12) 0.8489(11) 0.2835(9) 0.061(2) Uani 1 1 d . U . . .
H5AA H -0.009587 0.857828 0.267859 0.073 Uiso 1 1 calc R . . . .
HB H 0.087445 0.886826 0.275708 0.073 Uiso 1 1 calc R . . . .
C01Z C 0.6994(13) 0.9641(13) 0.5143(10) 0.068(2) Uani 1 1 d . U . . .
H6AA H 0.702313 1.016142 0.537143 0.082 Uiso 1 1 calc R . . . .
C020 C 0.6943(14) 0.5459(14) 0.2607(11) 0.075(3) Uani 1 1 d . U . . .
H020 H 0.747059 0.560032 0.294152 0.090 Uiso 1 1 calc R . . . .
C021 C -0.0183(11) 0.8021(11) 0.3706(9) 0.059(2) Uani 1 1 d . U . . .
H02A H -0.009037 0.812269 0.418690 0.071 Uiso 1 1 calc R . . . .
H02B H -0.066630 0.810354 0.353355 0.071 Uiso 1 1 calc R . . . .
C022 C 0.2104(10) 0.2003(10) 0.1601(8) 0.0463(7) Uani 1 1 d . U . . .
H022 H 0.203502 0.156362 0.125456 0.056 Uiso 1 1 calc R . . . .
C023 C 0.5382(12) 0.8117(12) 0.6605(9) 0.061(3) Uani 1 1 d . U . . .
H023 H 0.582293 0.867225 0.680731 0.074 Uiso 1 1 calc R . . . .
C024 C 0.4936(12) 0.7874(11) 0.7098(9) 0.062(3) Uani 1 1 d . U . . .
H02C H 0.468066 0.822222 0.723848 0.075 Uiso 1 1 calc R . . . .
H02D H 0.533456 0.792161 0.749461 0.075 Uiso 1 1 calc R . . . .
C025 C 0.5101(12) 0.6755(11) 0.6077(8) 0.059(2) Uani 1 1 d . U . . .
H025 H 0.536875 0.640823 0.594622 0.071 Uiso 1 1 calc R . . . .
C026 C 0.6183(12) 0.7917(12) 0.4779(9) 0.066(2) Uani 1 1 d . U . . .
H026 H 0.581004 0.742352 0.478662 0.079 Uiso 1 1 calc R . . . .
C027 C 0.5819(14) 0.4407(14) 0.1542(11) 0.075(3) Uani 1 1 d . U . . .
H027 H 0.563579 0.387847 0.121015 0.090 Uiso 1 1 calc R . . . .
C028 C 0.2513(8) 0.3201(8) -0.0584(6) 0.079(3) Uani 1 1 d D U . . .
H028 H 0.283824 0.323270 -0.090766 0.095 Uiso 1 1 calc R . . . .
C029 C 0.3042(10) 0.3326(10) 0.4628(8) 0.0458(7) Uani 1 1 d . U . . .
H029 H 0.284968 0.283778 0.470442 0.055 Uiso 1 1 calc R . . . .
C02A C -0.1229(11) 0.4526(11) 0.3568(9) 0.058(3) Uani 1 1 d . U . . .
H02E H -0.175609 0.452001 0.348339 0.069 Uiso 1 1 calc R . . . .
C02B C 0.7074(13) 0.6034(14) 0.2205(10) 0.076(3) Uani 1 1 d . U . . .
H02F H 0.727102 0.657335 0.251184 0.092 Uiso 1 1 calc R . . . .
H02G H 0.750800 0.602999 0.199350 0.092 Uiso 1 1 calc R . . . .
C02C C 0.0755(11) 0.3381(11) 0.4497(9) 0.055(2) Uani 1 1 d . U . . .
H02H H 0.027921 0.316016 0.412542 0.066 Uiso 1 1 calc R . . . .
C02D C 0.2103(11) 0.4082(11) 0.5603(8) 0.054(2) Uani 1 1 d . U . . .
H02I H 0.256971 0.432811 0.598448 0.065 Uiso 1 1 calc R . . . .
C02E C 0.7633(13) 0.9767(12) 0.4784(10) 0.070(2) Uani 1 1 d . U . . .
H02J H 0.819097 1.011641 0.509947 0.084 Uiso 1 1 calc R . . . .
H02K H 0.752939 1.001499 0.445431 0.084 Uiso 1 1 calc R . . . .
C02F C 0.1436(10) 0.2129(10) 0.1681(8) 0.0463(7) Uani 1 1 d . U . . .
H02L H 0.089856 0.173764 0.141411 0.056 Uiso 1 1 calc R . . . .
C02G C 0.1385(8) 0.3641(8) 0.0048(7) 0.083(3) Uani 1 1 d D U . . .
H02M H 0.131134 0.399590 -0.018559 0.099 Uiso 1 1 calc R . . . .
H02N H 0.106065 0.361593 0.036705 0.099 Uiso 1 1 calc R . . . .
C02H C 0.2914(10) 0.2553(10) 0.2052(8) 0.0462(7) Uani 1 1 d . U . . .
H02O H 0.338499 0.246517 0.203876 0.055 Uiso 1 1 calc R . . . .
C02I C 0.2615(9) 0.2633(9) -0.0231(7) 0.082(3) Uani 1 1 d D U . . .
H02P H 0.320626 0.282672 0.000175 0.098 Uiso 1 1 calc R . . . .
H02Q H 0.241702 0.210690 -0.056084 0.098 Uiso 1 1 calc R . . . .
C02J C 0.2668(10) 0.3386(10) 0.4056(8) 0.0455(7) Uani 1 1 d . U . . .
H02R H 0.220357 0.293653 0.374106 0.055 Uiso 1 1 calc R . . . .
C02K C 0.2829(10) 0.4017(12) -0.0084(8) 0.080(3) Uani 1 1 d D U . . .
H02S H 0.277299 0.438048 -0.031358 0.096 Uiso 1 1 calc R . . . .
H02T H 0.342112 0.422041 0.015441 0.096 Uiso 1 1 calc R . . . .
C02M C -0.0352(12) 0.7209(12) 0.3377(9) 0.063(3) Uani 1 1 d . U . . .
H02U H -0.084140 0.684661 0.347389 0.075 Uiso 1 1 calc R . . . .
C02N C 0.6405(12) 1.0562(11) 0.3841(9) 0.0614(9) Uani 1 1 d . U . . .
H02V H 0.690139 1.071177 0.371911 0.074 Uiso 1 1 calc R . . . .
C02O C 0.0785(12) 0.2972(11) 0.4895(9) 0.060(3) Uani 1 1 d . U . . .
H02W H 0.035612 0.246113 0.480321 0.072 Uiso 1 1 calc R . . . .
C02P C 0.4668(12) 0.6517(12) 0.6599(9) 0.063(3) Uani 1 1 d . U . . .
H02X H 0.425263 0.595876 0.641440 0.076 Uiso 1 1 calc R . . . .
H02Y H 0.508014 0.658791 0.699766 0.076 Uiso 1 1 calc R . . . .
C02Q C -0.1137(11) 0.3907(12) 0.3235(9) 0.062(3) Uani 1 1 d . U . . .
H02Z H -0.160313 0.345549 0.292334 0.074 Uiso 1 1 calc R . . . .
C02R C -0.0579(12) 0.7078(12) 0.2612(9) 0.061(2) Uani 1 1 d . U . . .
H02 H -0.075305 0.652267 0.235485 0.073 Uiso 1 1 calc R . . . .
HC H -0.103909 0.720853 0.247997 0.073 Uiso 1 1 calc R . . . .
C02S C 0.5658(12) 0.9964(11) 0.3379(9) 0.0610(8) Uani 1 1 d . U . . .
H7AA H 0.564402 0.974785 0.293576 0.073 Uiso 1 1 calc R . . . .
C02T C 0.3544(7) 0.9408(7) 0.2541(6) 0.0610(8) Uani 1 1 d . U . . .
C035 C 0.3952(6) 0.9845(7) 0.2183(6) 0.0612(8) Uani 1 1 d G U . . .
H035 H 0.447549 0.988243 0.215299 0.073 Uiso 1 1 calc R . . . .
C03G C 0.3595(7) 1.0226(7) 0.1867(5) 0.0616(9) Uani 1 1 d G U . . .
H03G H 0.387352 1.052487 0.162230 0.074 Uiso 1 1 calc R . . . .
C34 C 0.2829(7) 1.0171(7) 0.1911(6) 0.0615(9) Uani 1 1 d G U . . .
H34 H 0.258491 1.043170 0.169533 0.074 Uiso 1 1 calc R . . . .
C33 C 0.2421(6) 0.9734(7) 0.2269(6) 0.0615(9) Uani 1 1 d G U . . .
H33 H 0.189826 0.969609 0.229904 0.074 Uiso 1 1 calc R . . . .
C03N C 0.2779(7) 0.9352(7) 0.2585(5) 0.0612(8) Uani 1 1 d G U . . .
H03N H 0.250021 0.905364 0.282973 0.073 Uiso 1 1 calc R . . . .
C02V C 0.0214(12) 0.7631(12) 0.2475(9) 0.061(3) Uani 1 1 d . U . . .
H8AA H 0.009771 0.753445 0.198914 0.074 Uiso 1 1 calc R . . . .
C02W C 0.6626(13) 0.4646(13) 0.2086(10) 0.075(3) Uani 1 1 d . U . . .
H9AA H 0.652382 0.424869 0.231001 0.090 Uiso 1 1 calc R . . . .
HD H 0.706005 0.464402 0.187455 0.090 Uiso 1 1 calc R . . . .
C02X C 0.1198(8) 0.2246(6) -0.0107(7) 0.085(3) Uani 1 1 d D U . . .
H0BA H 0.086239 0.218464 0.020355 0.103 Uiso 1 1 calc R . . . .
HE H 0.101103 0.172255 -0.043686 0.103 Uiso 1 1 calc R . . . .
C02Y C 0.7098(13) 0.9280(12) 0.5619(10) 0.071(3) Uani 1 1 d . U . . .
H1BA H 0.665479 0.920830 0.583449 0.085 Uiso 1 1 calc R . . . .
HF H 0.763516 0.962662 0.596362 0.085 Uiso 1 1 calc R . . . .
C02Z C 0.1508(11) 0.3336(11) 0.5486(8) 0.055(3) Uani 1 1 d . U . . .
H2BA H 0.156246 0.306034 0.578096 0.066 Uiso 1 1 calc R . . . .
C030 C 0.5301(13) 0.7029(13) 0.1068(9) 0.068(3) Uani 1 1 d . U . . .
H030 H 0.585729 0.712062 0.122585 0.081 Uiso 1 1 calc R . . . .
C032 C 0.4265(12) 0.7019(12) 0.6774(9) 0.063(3) Uani 1 1 d . U . . .
H032 H 0.397468 0.686315 0.710210 0.076 Uiso 1 1 calc R . . . .
C033 C 0.7708(13) 0.8613(13) 0.4940(10) 0.071(3) Uani 1 1 d . U . . .
H03A H 0.826294 0.895243 0.526241 0.085 Uiso 1 1 calc R . . . .
H03B H 0.769140 0.810131 0.471937 0.085 Uiso 1 1 calc R . . . .
C036 C -0.1398(6) 0.4875(6) 0.1538(5) 0.0634(9) Uani 1 1 d D U . . .
H036 H -0.173887 0.503118 0.179892 0.076 Uiso 1 1 calc R . . . .
C037 C 0.6073(14) 0.5082(13) 0.1207(10) 0.077(3) Uani 1 1 d . U . . .
H03C H 0.655341 0.511095 0.104891 0.092 Uiso 1 1 calc R . . . .
H03D H 0.560677 0.494883 0.082158 0.092 Uiso 1 1 calc R . . . .
C038 C 0.7071(13) 0.8484(13) 0.5303(10) 0.071(3) Uani 1 1 d . U . . .
H038 H 0.718723 0.825139 0.564721 0.085 Uiso 1 1 calc R . . . .
C03C C 0.2420(8) 0.3404(8) 0.0786(4) 0.075(2) Uani 1 1 d D U . . .
H03E H 0.210027 0.337144 0.110805 0.090 Uiso 1 1 calc R . . . .
H03F H 0.301039 0.361195 0.103018 0.090 Uiso 1 1 calc R . . . .
C03E C 0.1069(6) 0.2803(8) -0.0461(6) 0.083(3) Uani 1 1 d D U . . .
H03H H 0.046924 0.258992 -0.070071 0.099 Uiso 1 1 calc R . . . .
C03J C 0.4921(12) 0.6745(12) 0.0423(9) 0.065(3) Uani 1 1 d . U . . .
H03J H 0.520406 0.661818 0.012219 0.078 Uiso 1 1 calc R . . . .
C03K C 0.4119(12) 0.6632(13) 0.0180(10) 0.068(3) Uani 1 1 d . U . . .
H03K H 0.385955 0.644703 -0.028272 0.082 Uiso 1 1 calc R . . . .
C03M C -0.0548(7) 0.3881(6) 0.1176(6) 0.0633(8) Uani 1 1 d D U . . .
H03I H -0.068398 0.354352 0.145316 0.076 Uiso 1 1 calc R . . . .
H03L H -0.020700 0.373124 0.091792 0.076 Uiso 1 1 calc R . . . .
C03T C -0.1359(6) 0.3761(5) 0.0697(5) 0.0635(9) Uani 1 1 d D U . . .
H03T H -0.168273 0.319702 0.040951 0.076 Uiso 1 1 calc R . . . .
C03X C -0.0597(8) 0.5000(8) 0.2009(4) 0.0633(8) Uani 1 1 d D U . . .
H03M H -0.073546 0.468280 0.230208 0.076 Uiso 1 1 calc R . . . .
H03O H -0.028212 0.555944 0.229065 0.076 Uiso 1 1 calc R . . . .
C36 C 0.6212(10) 0.9461(9) 0.1481(8) 0.095(3) Uani 1 1 d . U . . .
H36 H 0.645048 0.910708 0.143486 0.114 Uiso 1 1 calc R . . . .
C42 C 0.6657(7) 1.0215(10) 0.1940(8) 0.094(3) Uani 1 1 d DG U . . .
C28 C 0.6308(9) 1.0733(7) 0.2008(7) 0.093(3) Uani 1 1 d G U . . .
H28 H 0.661251 1.124825 0.232185 0.112 Uiso 1 1 calc R . . . .
C89 C 0.5513(10) 1.0497(9) 0.1616(8) 0.090(3) Uani 1 1 d G U . . .
H89 H 0.527382 1.085064 0.166264 0.109 Uiso 1 1 calc R . . . .
C149 C 0.5067(7) 0.9743(10) 0.1157(7) 0.090(3) Uani 1 1 d G U . . .
H149 H 0.452345 0.958126 0.088954 0.108 Uiso 1 1 calc R . . . .
C14 C 0.5416(9) 0.9225(7) 0.1090(7) 0.092(3) Uani 1 1 d G U . . .
H14 H 0.511176 0.870947 0.077564 0.110 Uiso 1 1 calc R . . . .
C39 C -0.0638(7) 0.5150(6) 0.0696(5) 0.0635(9) Uani 1 1 d D U . . .
H39 H -0.049163 0.548430 0.041183 0.076 Uiso 1 1 calc R . . . .
C41 C 0.0166(5) 0.5276(6) 0.1189(6) 0.0633(8) Uani 1 1 d D U . . .
H41A H 0.051941 0.513831 0.094004 0.076 Uiso 1 1 calc R . . . .
H41B H 0.047993 0.583528 0.147218 0.076 Uiso 1 1 calc R . . . .
C47 C 0.7579(13) 0.8977(12) 0.4444(10) 0.069(3) Uani 1 1 d . U . . .
H47 H 0.801229 0.904348 0.421143 0.083 Uiso 1 1 calc R . . . .
C49 C 0.1586(9) 0.2881(9) -0.0961(4) 0.083(3) Uani 1 1 d D U . . .
H49A H 0.139000 0.236115 -0.130089 0.099 Uiso 1 1 calc R . . . .
H49B H 0.151424 0.324311 -0.118689 0.099 Uiso 1 1 calc R . . . .
C56 C 0.2112(8) 0.2573(7) 0.0274(6) 0.079(3) Uani 1 1 d D U . . .
H56 H 0.218552 0.221219 0.050671 0.095 Uiso 1 1 calc R . . . .
C59 C 0.8178(10) 1.2381(8) 0.3844(7) 0.089(3) Uani 1 1 d . U . . .
H59 H 0.810937 1.284655 0.392618 0.107 Uiso 1 1 calc R . . . .
C02U C 0.8501(10) 1.2192(9) 0.4368(5) 0.083(3) Uani 1 1 d G U . . .
H3BA H 0.865284 1.252959 0.480977 0.100 Uiso 1 1 calc R . . . .
C115 C 0.8602(10) 1.1511(9) 0.4248(6) 0.086(3) Uani 1 1 d G U . . .
H115 H 0.882292 1.138205 0.460632 0.104 Uiso 1 1 calc R . . . .
C139 C 0.8380(10) 1.1017(8) 0.3602(8) 0.091(3) Uani 1 1 d G U . . .
H139 H 0.844954 1.055146 0.351928 0.109 Uiso 1 1 calc R . . . .
C57 C 0.8058(10) 1.1206(9) 0.3077(5) 0.093(2) Uani 1 1 d DG U . . .
C120 C 0.7957(10) 1.1887(10) 0.3198(6) 0.091(3) Uani 1 1 d G U . . .
H120 H 0.773598 1.201594 0.283912 0.109 Uiso 1 1 calc R . . . .
C67 C -0.1138(7) 0.4285(7) 0.0262(4) 0.0635(9) Uani 1 1 d D U . . .
H67A H -0.081190 0.412969 -0.000818 0.076 Uiso 1 1 calc R . . . .
H67B H -0.165198 0.421075 -0.004156 0.076 Uiso 1 1 calc R . . . .
C82 C -0.1171(8) 0.5385(6) 0.1100(6) 0.0635(9) Uani 1 1 d D U . . .
H82A H -0.085888 0.594547 0.137993 0.076 Uiso 1 1 calc R . . . .
H82B H -0.168132 0.531493 0.079503 0.076 Uiso 1 1 calc R . . . .
C83 C 0.8222(11) 1.1001(10) 0.1818(8) 0.098(3) Uani 1 1 d D U . . .
C0AA C 0.7944(10) 1.0617(8) 0.1138(8) 0.102(3) Uani 1 1 d G U . . .
H0AB H 0.752638 1.008913 0.095703 0.122 Uiso 1 1 calc R . . . .
C80 C 0.8279(11) 1.1007(10) 0.0724(6) 0.105(4) Uani 1 1 d G U . . .
H80 H 0.808892 1.074439 0.025994 0.126 Uiso 1 1 calc R . . . .
C1AA C 0.8890(11) 1.1780(10) 0.0990(8) 0.103(4) Uani 1 1 d G U . . .
H1AB H 0.911861 1.204573 0.070691 0.124 Uiso 1 1 calc R . . . .
C2AA C 0.9168(10) 1.2163(8) 0.1670(8) 0.102(4) Uani 1 1 d G U . . .
H2AB H 0.958577 1.269182 0.185096 0.122 Uiso 1 1 calc R . . . .
C74 C 0.8834(11) 1.1774(10) 0.2084(6) 0.099(3) Uani 1 1 d G U . . .
H74 H 0.902324 1.203656 0.254806 0.119 Uiso 1 1 calc R . . . .
C88 C 0.8467(10) 0.9628(9) 0.2035(8) 0.099(3) Uani 1 1 d . U . . .
H88 H 0.880493 0.998755 0.185919 0.118 Uiso 1 1 calc R . . . .
C22 C 0.7865(12) 0.9762(8) 0.2277(9) 0.096(3) Uani 1 1 d DG U . . .
C58 C 0.7370(10) 0.9236(10) 0.2534(8) 0.096(3) Uani 1 1 d G U . . .
H58 H 0.695898 0.932732 0.269939 0.116 Uiso 1 1 calc R . . . .
C105 C 0.7477(10) 0.8575(9) 0.2550(7) 0.094(3) Uani 1 1 d G U . . .
H105 H 0.713939 0.821582 0.272604 0.113 Uiso 1 1 calc R . . . .
C54 C 0.8079(11) 0.8441(8) 0.2308(8) 0.095(3) Uani 1 1 d G U . . .
H54 H 0.815258 0.799019 0.231927 0.114 Uiso 1 1 calc R . . . .
C94 C 0.8574(9) 0.8968(10) 0.2051(8) 0.099(4) Uani 1 1 d G U . . .
H94 H 0.898535 0.887603 0.188584 0.119 Uiso 1 1 calc R . . . .
B28 B 0.7688(8) 1.0556(8) 0.2291(6) 0.095(3) Uani 1 1 d D U . . .
C84 C -0.1878(6) 0.4000(6) 0.1119(6) 0.0635(9) Uani 1 1 d D U . . .
H84A H -0.241107 0.389911 0.082468 0.076 Uiso 1 1 calc R . . . .
H84B H -0.199816 0.368080 0.141187 0.076 Uiso 1 1 calc R . . . .
Cl1 Cl -0.3288(8) 0.2574(8) 0.1788(7) 0.094(4) Uani 0.5 1 d . . P . .
Cl0A Cl -0.3507(13) 0.1831(16) 0.0405(6) 0.165(10) Uani 0.5 1 d . . P . .
C27 C -0.300(3) 0.196(2) 0.1216(17) 0.064(5) Uani 0.5 1 d . U P . .
H27A H -0.239027 0.222108 0.129584 0.077 Uiso 0.5 1 calc R . P . .
H27B H -0.315403 0.144951 0.128199 0.077 Uiso 0.5 1 calc R . P . .
Au Au 0.3624(2) 0.5107(3) 0.1938(2) 0.0480(18) Uani 0.525(8) 1 d . . P A 2

loop_
_atom_site_aniso_label
_atom_site_aniso_U_11
_atom_site_aniso_U_22
_atom_site_aniso_U_33
_atom_site_aniso_U_23
_atom_site_aniso_U_13
_atom_site_aniso_U_12
Au01 0.0172(3) 0.0386(3) 0.0513(3) 0.0208(2) 0.0200(2) 0.0135(2)
Au02 0.0200(3) 0.0402(3) 0.0443(3) 0.0195(2) 0.0181(2) 0.0111(2)
Au03 0.0226(3) 0.0386(3) 0.0478(3) 0.0169(2) 0.0208(2) 0.0131(2)
Au04 0.0223(3) 0.0380(3) 0.0441(3) 0.0169(2) 0.0112(2) 0.0124(2)
Au05 0.0256(3) 0.0460(3) 0.0495(3) 0.0154(3) 0.0211(2) 0.0157(3)
Au06 0.0218(3) 0.0504(4) 0.0634(4) 0.0225(3) 0.0126(3) 0.0173(3)
Ag07 0.040(5) 0.055(5) 0.035(3) 0.023(3) 0.023(3) 0.027(3)
Ag08 0.0271(5) 0.0443(6) 0.0451(5) 0.0209(4) 0.0184(4) 0.0176(4)
Ag09 0.0299(5) 0.0464(6) 0.0508(5) 0.0224(4) 0.0245(4) 0.0225(5)
S00A 0.0213(16) 0.0418(18) 0.0510(17) 0.0197(14) 0.0166(13) 0.0155(14)
S00B 0.0318(18) 0.0388(18) 0.0439(16) 0.0154(13) 0.0168(14) 0.0157(15)
S00C 0.0249(17) 0.0472(19) 0.0499(17) 0.0171(15) 0.0233(14) 0.0185(15)
P00D 0.0393(12) 0.0516(12) 0.0543(12) 0.0220(10) 0.0249(10) 0.0265(10)
P00E 0.0198(16) 0.044(2) 0.0524(19) 0.0203(15) 0.0228(14) 0.0141(15)
S00F 0.0283(17) 0.0408(18) 0.0581(18) 0.0155(14) 0.0204(14) 0.0109(14)
P00G 0.0301(17) 0.0480(19) 0.0406(16) 0.0239(14) 0.0210(13) 0.0174(15)
S00H 0.028(2) 0.059(2) 0.077(3) 0.032(2) 0.0212(18) 0.0167(18)
S00I 0.0611(9) 0.0627(9) 0.0624(9) 0.0212(6) 0.0192(6) 0.0288(6)
P00J 0.0591(14) 0.0593(14) 0.0611(13) 0.0292(11) 0.0203(11) 0.0204(12)
C00K 0.043(4) 0.063(4) 0.063(4) 0.023(3) 0.016(3) 0.032(3)
C00M 0.039(4) 0.060(4) 0.064(4) 0.024(4) 0.028(3) 0.024(3)
C00N 0.062(4) 0.078(4) 0.071(4) 0.027(3) 0.040(3) 0.034(3)
C00O 0.0404(12) 0.0525(13) 0.0550(12) 0.0216(10) 0.0244(10) 0.0260(11)
C00P 0.0404(12) 0.0524(13) 0.0550(12) 0.0216(10) 0.0244(10) 0.0261(10)
C00Q 0.050(3) 0.061(3) 0.055(3) 0.024(3) 0.024(3) 0.026(3)
C00R 0.0403(12) 0.0523(13) 0.0549(12) 0.0216(10) 0.0245(10) 0.0260(11)
C00S 0.0598(14) 0.0600(14) 0.0619(13) 0.0287(11) 0.0201(12) 0.0205(12)
C00T 0.042(3) 0.057(3) 0.058(3) 0.024(3) 0.026(3) 0.023(3)
C00U 0.072(4) 0.077(4) 0.071(4) 0.022(3) 0.029(3) 0.033(3)
C00V 0.056(4) 0.059(4) 0.057(4) 0.021(3) 0.023(3) 0.028(3)
C00W 0.049(3) 0.064(3) 0.065(3) 0.022(3) 0.018(3) 0.030(3)
C00X 0.049(4) 0.064(4) 0.066(4) 0.020(3) 0.016(3) 0.031(3)
C00Y 0.0407(12) 0.0525(13) 0.0551(12) 0.0216(10) 0.0243(10) 0.0258(10)
C00Z 0.0599(15) 0.0602(14) 0.0621(13) 0.0286(12) 0.0201(12) 0.0206(12)
C010 0.041(3) 0.060(4) 0.062(4) 0.021(3) 0.030(3) 0.023(3)
C011 0.0406(12) 0.0525(13) 0.0551(12) 0.0215(10) 0.0243(10) 0.0259(10)
C012 0.048(4) 0.065(4) 0.066(4) 0.022(3) 0.018(3) 0.030(3)
C013 0.051(3) 0.060(3) 0.057(3) 0.026(3) 0.024(3) 0.023(3)
C014 0.049(3) 0.066(3) 0.055(3) 0.026(3) 0.029(3) 0.024(3)
C015 0.054(3) 0.061(3) 0.057(3) 0.026(3) 0.022(3) 0.026(3)
C016 0.043(3) 0.054(3) 0.056(3) 0.023(3) 0.026(3) 0.024(3)
C017 0.056(4) 0.059(4) 0.058(4) 0.023(3) 0.022(3) 0.026(3)
C018 0.051(4) 0.063(4) 0.057(4) 0.024(3) 0.025(3) 0.028(3)
C019 0.042(3) 0.062(4) 0.066(4) 0.019(3) 0.024(3) 0.024(3)
C01A 0.057(3) 0.065(3) 0.071(3) 0.017(3) 0.019(3) 0.026(3)
C01B 0.043(4) 0.065(4) 0.069(4) 0.021(4) 0.025(4) 0.027(4)
C01D 0.0407(12) 0.0526(13) 0.0552(12) 0.0215(10) 0.0243(10) 0.0258(11)
C01E 0.059(4) 0.063(4) 0.059(4) 0.024(3) 0.022(3) 0.024(3)
C01F 0.063(4) 0.079(4) 0.073(3) 0.027(3) 0.038(3) 0.033(3)
C01G 0.048(4) 0.064(4) 0.068(4) 0.021(3) 0.015(3) 0.032(3)
C01H 0.056(3) 0.060(3) 0.061(3) 0.021(3) 0.023(3) 0.026(3)
C01I 0.054(4) 0.067(4) 0.061(4) 0.023(3) 0.021(3) 0.027(3)
C01J 0.0598(14) 0.0601(14) 0.0619(13) 0.0287(11) 0.0202(12) 0.0204(12)
C01K 0.0407(13) 0.0527(13) 0.0552(13) 0.0215(11) 0.0242(11) 0.0260(11)
C01L 0.057(4) 0.065(4) 0.060(4) 0.021(4) 0.019(4) 0.027(4)
C01M 0.058(3) 0.064(3) 0.068(3) 0.021(3) 0.020(3) 0.024(3)
C01N 0.0627(9) 0.0636(9) 0.0634(9) 0.0210(5) 0.0189(5) 0.0283(5)
C01O 0.066(4) 0.082(4) 0.075(4) 0.029(3) 0.037(3) 0.032(3)
C01P 0.056(4) 0.066(4) 0.062(4) 0.023(4) 0.020(4) 0.029(4)
C01Q 0.067(4) 0.081(4) 0.076(4) 0.024(3) 0.038(3) 0.034(3)
C01R 0.0599(15) 0.0603(14) 0.0622(13) 0.0285(12) 0.0202(12) 0.0205(12)
C01S 0.059(4) 0.063(4) 0.060(4) 0.021(3) 0.022(3) 0.026(3)
C01T 0.0406(13) 0.0527(13) 0.0552(13) 0.0214(11) 0.0242(11) 0.0260(11)
C01U 0.068(4) 0.082(4) 0.076(4) 0.029(3) 0.039(3) 0.031(3)
C01V 0.055(4) 0.073(4) 0.061(4) 0.024(3) 0.026(3) 0.028(3)
C01W 0.051(3) 0.070(4) 0.059(3) 0.018(3) 0.028(3) 0.027(3)
C01X 0.060(3) 0.068(3) 0.072(3) 0.019(3) 0.023(3) 0.025(3)
C01Y 0.050(4) 0.067(4) 0.069(4) 0.022(3) 0.015(3) 0.031(3)
C01Z 0.062(3) 0.066(3) 0.072(3) 0.020(3) 0.019(3) 0.026(3)
C020 0.068(4) 0.084(4) 0.078(4) 0.028(3) 0.036(3) 0.031(3)
C021 0.048(4) 0.066(4) 0.068(4) 0.020(3) 0.017(3) 0.032(3)
C022 0.0412(13) 0.0528(13) 0.0554(13) 0.0214(11) 0.0242(11) 0.0257(11)
C023 0.060(4) 0.061(4) 0.062(4) 0.024(3) 0.019(3) 0.024(3)
C024 0.061(4) 0.064(4) 0.061(4) 0.022(3) 0.021(3) 0.024(3)
C025 0.057(3) 0.061(3) 0.061(3) 0.022(3) 0.021(3) 0.027(3)
C026 0.058(3) 0.064(3) 0.070(3) 0.021(3) 0.018(3) 0.023(3)
C027 0.069(4) 0.083(4) 0.077(4) 0.026(3) 0.040(3) 0.033(3)
C028 0.077(4) 0.081(4) 0.075(4) 0.021(3) 0.031(3) 0.030(3)
C029 0.0407(13) 0.0527(13) 0.0553(13) 0.0216(11) 0.0242(11) 0.0259(11)
C02A 0.043(4) 0.067(4) 0.066(4) 0.019(4) 0.027(4) 0.025(4)
C02B 0.068(4) 0.084(4) 0.080(4) 0.027(3) 0.039(3) 0.030(3)
C02C 0.048(3) 0.058(4) 0.060(3) 0.025(3) 0.024(3) 0.018(3)
C02D 0.047(4) 0.059(4) 0.059(4) 0.024(3) 0.026(3) 0.020(3)
C02E 0.062(3) 0.069(3) 0.073(3) 0.021(3) 0.020(3) 0.025(3)
C02F 0.0412(13) 0.0529(13) 0.0555(13) 0.0214(11) 0.0241(11) 0.0256(11)
C02G 0.077(4) 0.083(4) 0.078(4) 0.018(3) 0.025(4) 0.031(3)
C02H 0.0411(13) 0.0528(13) 0.0554(13) 0.0214(11) 0.0241(11) 0.0257(11)
C02I 0.077(4) 0.082(4) 0.079(4) 0.020(3) 0.026(4) 0.031(3)
C02J 0.0405(12) 0.0525(13) 0.0551(12) 0.0216(10) 0.0243(10) 0.0260(10)
C02K 0.076(4) 0.080(4) 0.078(4) 0.021(3) 0.029(3) 0.032(3)
C02M 0.049(4) 0.069(4) 0.069(4) 0.020(3) 0.018(3) 0.027(3)
C02N 0.0602(15) 0.0605(14) 0.0624(13) 0.0285(12) 0.0202(12) 0.0205(12)
C02O 0.055(4) 0.059(4) 0.065(4) 0.027(4) 0.025(4) 0.018(4)
C02P 0.061(4) 0.064(4) 0.063(4) 0.023(3) 0.020(3) 0.024(3)
C02Q 0.043(4) 0.068(4) 0.071(4) 0.017(4) 0.025(4) 0.023(4)
C02R 0.050(3) 0.067(4) 0.067(3) 0.021(3) 0.016(3) 0.029(3)
C02S 0.0599(14) 0.0602(14) 0.0620(13) 0.0286(11) 0.0201(12) 0.0204(12)
C02T 0.0600(14) 0.0601(14) 0.0620(13) 0.0288(11) 0.0199(12) 0.0204(12)
C035 0.0601(14) 0.0602(14) 0.0622(13) 0.0287(11) 0.0199(12) 0.0205(12)
C03G 0.0604(15) 0.0604(14) 0.0624(14) 0.0287(12) 0.0197(12) 0.0204(12)
C34 0.0604(15) 0.0604(14) 0.0624(14) 0.0287(12) 0.0197(12) 0.0204(12)
C33 0.0603(15) 0.0604(14) 0.0624(14) 0.0287(12) 0.0197(12) 0.0204(12)
C03N 0.0601(15) 0.0602(14) 0.0622(13) 0.0288(12) 0.0198(12) 0.0205(12)
C02V 0.049(4) 0.069(4) 0.067(4) 0.021(3) 0.015(3) 0.029(3)
C02W 0.067(4) 0.084(4) 0.079(4) 0.026(3) 0.039(3) 0.032(3)
C02X 0.080(4) 0.084(4) 0.080(4) 0.019(3) 0.029(4) 0.027(3)
C02Y 0.064(4) 0.068(4) 0.072(4) 0.018(3) 0.019(3) 0.024(3)
C02Z 0.050(4) 0.058(4) 0.060(4) 0.028(3) 0.022(3) 0.022(3)
C030 0.059(4) 0.080(4) 0.068(4) 0.024(4) 0.029(4) 0.031(4)
C032 0.060(4) 0.065(4) 0.062(4) 0.023(3) 0.023(3) 0.024(3)
C033 0.063(4) 0.069(4) 0.073(4) 0.019(3) 0.020(3) 0.025(3)
C036 0.0629(9) 0.0637(9) 0.0635(9) 0.0210(5) 0.0189(5) 0.0283(5)
C037 0.070(4) 0.085(4) 0.077(4) 0.027(3) 0.039(3) 0.030(3)
C038 0.065(4) 0.069(4) 0.072(4) 0.021(3) 0.017(3) 0.025(3)
C03C 0.071(3) 0.075(3) 0.072(3) 0.020(3) 0.025(3) 0.028(3)
C03E 0.077(4) 0.084(4) 0.079(4) 0.016(3) 0.026(4) 0.032(3)
C03J 0.056(4) 0.078(4) 0.064(4) 0.022(4) 0.032(4) 0.029(4)
C03K 0.059(4) 0.078(4) 0.065(4) 0.019(4) 0.028(4) 0.028(4)
C03M 0.0628(9) 0.0636(9) 0.0634(9) 0.0211(5) 0.0189(5) 0.0283(5)
C03T 0.0630(9) 0.0637(9) 0.0635(9) 0.0210(5) 0.0188(5) 0.0283(5)
C03X 0.0628(9) 0.0636(9) 0.0634(9) 0.0211(5) 0.0189(5) 0.0283(5)
C36 0.090(4) 0.094(4) 0.095(4) 0.028(3) 0.028(3) 0.036(3)
C42 0.090(3) 0.093(3) 0.093(3) 0.028(3) 0.029(3) 0.034(3)
C28 0.089(4) 0.092(4) 0.093(4) 0.030(3) 0.027(3) 0.034(3)
C89 0.085(4) 0.086(4) 0.088(4) 0.026(4) 0.024(4) 0.030(4)
C149 0.084(4) 0.086(4) 0.088(4) 0.027(4) 0.024(4) 0.029(4)
C14 0.087(5) 0.092(5) 0.091(5) 0.026(4) 0.030(4) 0.035(4)
C39 0.0630(9) 0.0637(9) 0.0636(9) 0.0211(5) 0.0188(5) 0.0283(5)
C41 0.0627(9) 0.0636(9) 0.0634(9) 0.0211(5) 0.0189(5) 0.0283(5)
C47 0.060(4) 0.068(4) 0.073(4) 0.019(3) 0.021(3) 0.026(3)
C49 0.079(4) 0.083(4) 0.078(4) 0.022(3) 0.025(4) 0.031(3)
C56 0.075(4) 0.078(4) 0.075(3) 0.020(3) 0.025(3) 0.028(3)
C59 0.083(4) 0.086(4) 0.085(4) 0.028(4) 0.024(4) 0.024(4)
C02U 0.078(4) 0.081(4) 0.081(4) 0.028(4) 0.025(4) 0.024(4)
C115 0.079(4) 0.085(4) 0.083(4) 0.028(4) 0.026(4) 0.024(4)
C139 0.084(4) 0.089(4) 0.088(4) 0.026(3) 0.026(4) 0.029(3)
C57 0.088(3) 0.090(3) 0.091(3) 0.029(3) 0.028(3) 0.031(3)
C120 0.086(3) 0.088(3) 0.088(3) 0.028(3) 0.027(3) 0.030(3)
C67 0.0630(9) 0.0637(9) 0.0635(9) 0.0211(5) 0.0188(5) 0.0283(5)
C82 0.0630(9) 0.0637(9) 0.0636(9) 0.0210(5) 0.0189(5) 0.0283(5)
C83 0.094(3) 0.096(3) 0.095(3) 0.031(3) 0.030(3) 0.033(3)
C0AA 0.097(4) 0.099(4) 0.098(4) 0.030(3) 0.030(3) 0.033(3)
C80 0.101(5) 0.101(5) 0.099(5) 0.033(4) 0.028(4) 0.032(4)
C1AA 0.099(5) 0.101(5) 0.098(5) 0.034(4) 0.032(4) 0.032(4)
C2AA 0.097(5) 0.100(5) 0.098(5) 0.032(4) 0.032(4) 0.033(4)
C74 0.095(4) 0.097(4) 0.096(4) 0.032(4) 0.029(4) 0.033(4)
C88 0.093(4) 0.096(4) 0.099(4) 0.029(3) 0.029(4) 0.037(3)
C22 0.093(3) 0.094(3) 0.095(3) 0.029(3) 0.031(3) 0.036(3)
C58 0.091(4) 0.095(4) 0.097(4) 0.029(3) 0.029(3) 0.036(3)
C105 0.090(4) 0.092(4) 0.097(4) 0.029(4) 0.029(4) 0.038(4)
C54 0.093(5) 0.093(5) 0.097(5) 0.029(4) 0.029(4) 0.041(4)
C94 0.094(5) 0.095(5) 0.103(5) 0.030(4) 0.028(4) 0.040(4)
B28 0.091(4) 0.094(4) 0.094(3) 0.030(3) 0.030(3) 0.035(3)
C84 0.0630(9) 0.0637(9) 0.0636(9) 0.0211(5) 0.0189(5) 0.0283(5)
Cl1 0.068(7) 0.099(9) 0.113(9) 0.025(7) 0.033(6) 0.038(7)
Cl0A 0.164(17) 0.31(3) 0.059(7) 0.064(11) 0.041(8) 0.141(19)
C27 0.064(8) 0.066(7) 0.062(7) 0.021(6) 0.020(6) 0.028(6)
Au 0.0105(17) 0.052(3) 0.075(3) 0.0190(18) 0.0171(15) 0.0065(15)

loop_
_atom_type_symbol
_atom_type_description
_atom_type_scat_dispersion_real
_atom_type_scat_dispersion_imag
_atom_type_scat_source
C C 0.0181 0.0091 'International Tables Vol C Tables 4.2.6.8 and 6.1.1.4'
H H 0.0000 0.0000 'International Tables Vol C Tables 4.2.6.8 and 6.1.1.4'
Ag Ag 0.1306 4.2820 'International Tables Vol C Tables 4.2.6.8 and 6.1.1.4'
Au Au -4.4197 7.2980 'International Tables Vol C Tables 4.2.6.8 and 6.1.1.4'
B B 0.0090 0.0039 'International Tables Vol C Tables 4.2.6.8 and 6.1.1.4'
Cl Cl 0.3639 0.7018 'International Tables Vol C Tables 4.2.6.8 and 6.1.1.4'
P P 0.2955 0.4335 'International Tables Vol C Tables 4.2.6.8 and 6.1.1.4'
S S 0.3331 0.5567 'International Tables Vol C Tables 4.2.6.8 and 6.1.1.4'

loop_
_geom_angle_atom_site_label_1
_geom_angle_atom_site_label_2
_geom_angle_atom_site_label_3
_geom_angle
_geom_angle_site_symmetry_1
_geom_angle_site_symmetry_3
_geom_angle_publ_flag
Au01 AG07a Au02 51.30(16) . . ?
Au01 AUb Au02 50.19(9) . . ?
AG07a Au01 Au03 172.32(15) . . ?
Au02 Au01 Au03 111.59(2) . . ?
AUb Au01 Au03 172.28(8) . . ?
Au01 AG07a Au05 65.16(17) . . ?
AUb Au01 Au05 59.65(8) . . ?
AG07a Au01 Au05 59.49(16) . . ?
Au01 AUb Au05 64.00(10) . . ?
Au01 AG07a Au06 60.68(17) . . ?
Au01 AUb Au06 59.57(9) . . ?
Au02 Au01 Au05 64.05(2) . . ?
Au02 Au01 Au06 64.68(2) . . ?
Au02 Au01 Ag07 68.32(19) . . ?
Au02 Au01 Ag08 61.57(3) . . ?
Au02 Au01 Ag09 62.12(3) . . ?
Au02 Au01 Au 68.88(11) . . ?
Au03 Au01 Au05 113.22(2) . . ?
Au06 Au01 Au03 124.93(2) . . ?
Au06 Au01 Au05 112.30(2) . . ?
Ag08 Au01 Au03 61.83(2) . . ?
Ag08 Au01 Au05 60.15(2) . . ?
Ag08 Au01 Au06 121.97(3) . . ?
Ag08 Au01 Ag07 113.11(18) . . ?
Ag08 Au01 Au 113.51(10) . . ?
Ag09 Au01 Au03 62.62(3) . . ?
Ag09 Au01 Au05 117.00(3) . . ?
Ag09 Au01 Au06 70.07(3) . . ?
Ag09 Au01 Ag07 121.85(17) . . ?
Ag09 Au01 Ag08 66.92(3) . . ?
Ag09 Au01 Au 122.33(11) . . ?
P00D Au01 Au02 163.21(10) . . ?
P00D Au01 Au03 81.23(9) . . ?
P00D Au01 Au05 122.12(10) . . ?
P00D Au01 Au06 99.31(10) . . ?
P00D Au01 Ag07 100.5(2) . . ?
P00D Au01 Ag08 135.17(10) . . ?
P00D Au01 Ag09 118.98(10) . . ?
P00D Au01 Au 99.94(14) . . ?
AUb Au01 Au06 62.57(8) . . ?
AG07a Au01 Au06 62.38(15) . . ?
AG07a Au02 Au04 169.96(13) . . ?
Au01 Au02 Au04 114.06(2) . . ?
Au01 Au02 Au05 67.29(2) . . ?
Au01 Au02 Au06 64.29(2) . . ?
Au01 Au02 Ag07 60.37(13) . . ?
Au01 Au02 Ag08 62.62(3) . . ?
Au01 Au02 Ag09 61.91(3) . . ?
Au01 Au02 Au 60.93(8) . . ?
Au05 Au02 Au04 112.13(2) . . ?
Au05 Au02 Au 58.56(8) . . ?
Au06 Au02 Au04 126.66(2) . . ?
Au06 Au02 Au05 114.32(2) . . ?
Au06 Au02 Ag07 60.04(14) . . ?
Au06 Au02 Au 60.19(7) . . ?
Ag08 Au02 Au04 62.37(3) . . ?
Ag08 Au02 Au05 61.49(3) . . ?
Ag08 Au02 Au06 122.57(3) . . ?
Ag08 Au02 Ag07 108.03(13) . . ?
Ag08 Au02 Ag09 67.22(3) . . ?
Ag08 Au02 Au 108.44(9) . . ?
Ag09 Au02 Au04 65.34(3) . . ?
Ag09 Au02 Au05 119.50(3) . . ?
Ag09 Au02 Au06 69.86(3) . . ?
Ag09 Au02 Ag07 114.91(14) . . ?
Ag09 Au02 Au 115.40(8) . . ?
P00G Au02 Au01 166.77(9) . . ?
P00G Au02 Au04 79.13(9) . . ?
P00G Au02 Au05 109.57(9) . . ?
P00G Au02 Au06 107.77(9) . . ?
P00G Au02 Ag07 106.72(16) . . ?
P00G Au02 Ag08 128.23(10) . . ?
P00G Au02 Ag09 126.99(9) . . ?
P00G Au02 Au 106.16(12) . . ?
AUb Au02 Au04 170.23(8) . . ?
AG07a Au02 Au05 58.47(14) . . ?
Ag08 Au03 Au01 52.89(2) . . ?
Ag08 Au03 Ag09 59.29(3) . . ?
AUb Au05 Au01 56.34(8) . . ?
AG07a Au05 Au01 55.35(15) . . ?
AUb Au05 Au02 61.43(11) . . ?
Ag09 Au03 Au01 52.20(2) . . ?
S00B Au03 Au01 103.80(8) . . ?
S00B Au03 Ag08 51.24(8) . . ?
S00B Au03 Ag09 93.15(9) . . ?
P00E Au03 Au01 87.24(9) . . ?
P00E Au03 Ag08 139.72(9) . . ?
P00E Au03 Ag09 93.65(10) . . ?
P00E Au03 S00B 168.96(12) . . ?
Au02 Au04 Ag09 49.88(2) . . ?
Ag08 Au04 Au02 50.77(2) . . ?
Ag08 Au04 Ag09 56.63(3) . . ?
S00A Au04 Au02 96.18(9) . . ?
S00A Au04 Ag08 77.49(9) . . ?
S00A Au04 Ag09 46.85(9) . . ?
P00J Au04 Au02 90.07(14) . . ?
P00J Au04 Ag08 110.70(14) . . ?
P00J Au04 Ag09 138.19(13) . . ?
P00J Au04 S00A 171.75(17) . . ?
Au02 Au05 Au01 48.658(17) . . ?
AG07a Au05 Au02 60.47(18) . . ?
Au05 AG07a Au02 61.07(18) . . ?
Au05 AUb Au02 60.01(10) . . ?
Au05 AUb Au06 113.42(18) . . ?
Au05 AG07a Au06 115.6(3) . . ?
Au06 AG07a Au02 58.79(17) . . ?
Au06 AUb Au02 57.75(10) . . ?
Ag08 Au05 Au01 53.28(2) . . ?
Ag08 Au05 Au02 53.53(2) . . ?
Ag08 Au05 Ag07 103.26(17) . . ?
Ag08 Au05 Au 104.37(9) . . ?
S00C Au05 Au01 77.54(8) . . ?
S00C Au05 Au02 107.86(9) . . ?
S00C Au05 Ag07 49.3(2) . . ?
S00C AUb Au01 82.17(16) . . ?
S00C Au05 Ag08 127.85(8) . . ?
S00C Au05 Au 48.54(14) . . ?
S00F Au05 Au01 104.41(9) . . ?
S00F Au05 Au02 73.52(10) . . ?
S00F Au05 Ag07 131.6(2) . . ?
S00F Au05 Ag08 54.09(9) . . ?
S00F Au05 S00C 178.03(12) . . ?
S00F Au05 Au 132.33(15) . . ?
Au01 Au06 Au02 51.037(18) . . ?
Au01 Au06 Ag07 56.94(13) . . ?
Au01 Au06 Au 57.86(9) . . ?
Au02 Au06 Ag07 61.17(18) . . ?
Au02 Au06 Au 62.06(10) . . ?
S00H Au06 Au01 104.75(11) . . ?
S00H Au06 Au02 84.03(11) . . ?
S00H Au06 Ag07 48.46(16) . . ?
S00C AG07a Au01 83.5(2) . . ?
S00C AG07a Au02 107.2(3) . . ?
S00C AUb Au02 105.42(19) . . ?
S00C AG07a Au05 47.97(17) . . ?
S00C AUb Au05 47.42(12) . . ?
S00C AUb Au06 140.7(2) . . ?
S00C AG07a Au06 142.9(3) . . ?
S00H AUb Au01 105.6(2) . . ?
S00H Au06 Au 47.65(14) . . ?
S00I Au06 Au01 80.06(12) . . ?
S00I Au06 Au02 99.43(12) . . ?
S00I Au06 Ag07 136.24(17) . . ?
S00I Au06 S00H 175.18(16) . . ?
S00I Au06 Au 137.03(15) . . ?
Au01 Ag08 Au03 65.28(3) . . ?
Au01 Ag08 Au04 112.32(3) . . ?
Au01 Ag08 Au05 66.57(3) . . ?
Au01 Ag08 Ag09 56.18(3) . . ?
Au02 Ag08 Au01 55.82(3) . . ?
Au02 Ag08 Au03 109.85(4) . . ?
Au02 Ag08 Au04 66.86(3) . . ?
Au02 Ag08 Au05 64.97(3) . . ?
Au02 Ag08 Ag09 56.54(3) . . ?
Au03 Ag08 Au04 109.72(3) . . ?
Au05 Ag08 Au03 121.30(4) . . ?
Au05 Ag08 Au04 118.28(3) . . ?
Au05 Ag08 Ag09 113.50(4) . . ?
Ag09 Ag08 Au03 60.76(3) . . ?
Ag09 Ag08 Au04 63.91(3) . . ?
S00B Ag08 Au01 111.95(9) . . ?
S00B Ag08 Au02 147.67(9) . . ?
S00B Ag08 Au03 47.02(8) . . ?
S00B Ag08 Au04 97.29(9) . . ?
S00B Ag08 Au05 142.63(9) . . ?
S00B Ag08 Ag09 91.37(9) . . ?
S00B Ag08 S00F 131.73(12) . . ?
S00F Ag08 Au01 110.77(9) . . ?
S00F Ag08 Au02 77.30(9) . . ?
S00F Ag08 Au03 163.79(10) . . ?
S00F Ag08 Au04 86.42(10) . . ?
S00F Ag08 Au05 47.40(9) . . ?
S00F Ag08 Ag09 131.56(10) . . ?
Au01 Ag09 Au02 55.97(2) . . ?
Au01 Ag09 Au03 65.18(3) . . ?
Au01 Ag09 Au04 109.06(3) . . ?
Au01 Ag09 Ag08 56.90(3) . . ?
Au02 Ag09 Au03 108.89(4) . . ?
Au02 Ag09 Au04 64.78(3) . . ?
Au02 Ag09 Ag08 56.25(3) . . ?
Au03 Ag09 Au04 105.72(3) . . ?
Ag08 Ag09 Au03 59.95(3) . . ?
Ag08 Ag09 Au04 59.47(3) . . ?
S00A Ag09 Au01 133.78(9) . . ?
S00A Ag09 Au02 107.95(8) . . ?
S00A Ag09 Au03 85.40(9) . . ?
S00A Ag09 Au04 43.81(8) . . ?
S00A Ag09 Ag08 77.86(8) . . ?
S00A Ag09 S00I 143.07(14) . . ?
S00I Ag09 Au01 81.70(12) . . ?
S00I Ag09 Au02 101.01(12) . . ?
S00I Ag09 Au03 106.60(12) . . ?
S00I Ag09 Au04 147.49(12) . . ?
S00I Ag09 Ag08 138.56(12) . . ?
Au04 S00A Ag09 89.34(11) . . ?
C00K S00A Au04 105.4(6) . . ?
C00K S00A Ag09 109.8(6) . . ?
Au03 S00B Ag08 81.74(10) . . ?
C00V S00B Au03 108.7(6) . . ?
C00V S00B Ag08 113.6(6) . . ?
Au05 S00C Ag07 82.8(3) . . ?
Au05 S00C Au 84.04(19) . . ?
C00N S00C Au05 107.8(7) . . ?
C00N S00C Ag07 103.3(7) . . ?
C00N S00C Au 101.9(7) . . ?
C00P P00D Au01 117.7(6) . . ?
C00P P00D C00R 104.8(7) . . ?
C00P P00D C00Y 100.7(7) . . ?
C00R P00D Au01 106.3(6) . . ?
C00Y P00D Au01 120.8(5) . . ?
C00Y P00D C00R 104.8(7) . . ?
C00R P00E Au03 116.9(5) . . ?
C00R P00E C00T 102.7(8) . . ?
C00T P00E Au03 111.4(6) . . ?
C010 P00E Au03 113.2(6) . . ?
C010 P00E C00R 105.9(7) . . ?
C010 P00E C00T 105.7(8) . . ?
Au05 S00F Ag08 78.51(11) . . ?
C01A S00F Au05 106.8(7) . . ?
C01A S00F Ag08 122.0(7) . . ?
C00Q P00G Au02 117.7(6) . . ?
C00Q P00G C013 102.5(8) . . ?
C013 P00G Au02 112.5(5) . . ?
C014 P00G Au02 116.0(6) . . ?
C014 P00G C00Q 105.6(8) . . ?
C014 P00G C013 100.3(8) . . ?
Au06 S00H Ag07 84.1(2) . . ?
Au06 S00H Au 85.55(19) . . ?
C00U S00H Au06 108.3(4) . . ?
C00U S00H Ag07 107.5(5) . . ?
C00U S00H Au 106.2(5) . . ?
Au06 S00I Ag09 89.67(17) . . ?
C01N S00I Au06 106.7(4) . . ?
C01N S00I Ag09 123.1(4) . . ?
C013 P00J Au04 115.2(6) . . ?
C013 P00J C01J 104.3(9) . . ?
C013 P00J C02T 104.5(7) . . ?
C01J P00J Au04 117.7(6) . . ?
C01J P00J C02T 102.9(8) . . ?
C02T P00J Au04 110.7(5) . . ?
C00W C00K S00A 113.1(12) . . ?
C00W C00K C00X 112.5(16) . . ?
C00W C00K C012 110.5(15) . . ?
S00H AG07a Au01 107.5(3) . . ?
S00H AG07a Au02 81.8(3) . . ?
S00H AUb Au02 80.5(2) . . ?
S00H AUb Au05 136.3(3) . . ?
S00H AG07a Au05 138.0(4) . . ?
S00H AG07a Au06 47.45(18) . . ?
S00H AUb Au06 46.81(13) . . ?
S00H AUb S00C 172.2(3) . . ?
S00H AG07a S00C 168.9(5) . . ?
C00X C00K S00A 105.7(11) . . ?
C012 C00K S00A 105.7(12) . . ?
C012 C00K C00X 108.9(15) . . ?
C01B C00M C010 121.4(17) . . ?
C01F C00N S00C 111.9(14) . . ?
C01F C00N C01O 108.7(18) . . ?
C01F C00N C01Q 110.0(16) . . ?
C01O C00N S00C 107.4(13) . . ?
C01O C00N C01Q 113.0(18) . . ?
C01Q C00N S00C 105.8(14) . . ?
C01T C00O C00P 119.4(16) . . ?
C00O C00P P00D 120.8(13) . . ?
C02J C00P P00D 120.9(12) . . ?
C02J C00P C00O 118.2(15) . . ?
C015 C00Q P00G 123.0(14) . . ?
C015 C00Q C018 119.3(17) . . ?
C018 C00Q P00G 117.4(14) . . ?
P00E C00R P00D 113.1(8) . . ?
C01J C00S C00Z 121.0(19) . . ?
C016 C00T P00E 119.4(13) . . ?
C02C C00T P00E 121.7(14) . . ?
C02C C00T C016 118.8(17) . . ?
C02G C00U S00H 108.6(7) . . ?
C02G C00U C02K 109.9(7) . . ?
C02G C00U C03C 109.5(5) . . ?
C02K C00U S00H 107.1(10) . . ?
C03C C00U S00H 112.5(7) . . ?
C03C C00U C02K 109.2(7) . . ?
C017 C00V S00B 109.4(13) . . ?
C017 C00V C01E 107.2(14) . . ?
C017 C00V C01H 108.3(15) . . ?
C01E C00V S00B 109.9(13) . . ?
C01H C00V S00B 113.8(12) . . ?
C01H C00V C01E 108.0(15) . . ?
C00K C00W C02V 110.0(15) . . ?
C00K C00X C01G 105.2(14) . . ?
C011 C00Y P00D 118.6(13) . . ?
C011 C00Y C01D 123.0(15) . . ?
C01D C00Y P00D 118.3(12) . . ?
C00S C00Z C01R 120.1(19) . . ?
C00M C010 P00E 118.5(13) . . ?
C019 C010 P00E 124.3(14) . . ?
C019 C010 C00M 117.2(16) . . ?
C00Y C011 C02H 121.1(16) . . ?
C02M C012 C00K 107.9(16) . . ?
P00J C013 P00G 114.8(9) . . ?
C01V C014 P00G 119.5(13) . . ?
C01V C014 C01W 119.6(16) . . ?
C01W C014 P00G 120.9(14) . . ?
C01L C015 C00Q 119.8(18) . . ?
C00T C016 C02D 120.4(17) . . ?
C00V C017 C023 112.8(16) . . ?
C00Q C018 C01I 118.6(17) . . ?
C010 C019 C02Q 122.5(17) . . ?
C01M C01A S00F 105.0(14) . . ?
C01X C01A S00F 107.0(13) . . ?
C01X C01A C01M 107.1(17) . . ?
C026 C01A S00F 117.6(16) . . ?
C026 C01A C01M 108.8(16) . . ?
C026 C01A C01X 110.8(19) . . ?
C00M C01B C02A 119.5(17) . . ?
C02F C01D C00Y 116.9(15) . . ?
C00V C01E C032 109.7(16) . . ?
C01U C01F C00N 109.7(18) . . ?
C00X C01G C01Y 110.8(15) . . ?
C021 C01G C00X 111.7(16) . . ?
C021 C01G C01Y 110.5(15) . . ?
C025 C01H C00V 109.8(15) . . ?
C01P C01I C018 119.7(18) . . ?
C00S C01J P00J 121.7(15) . . ?
C00S C01J C02S 117.8(18) . . ?
C02S C01J P00J 120.4(14) . . ?
C029 C01K C01T 123.1(16) . . ?
C01P C01L C015 121.5(19) . . ?
C01Z C01M C01A 109.2(17) . . ?
C03M C01N S00I 108.8(7) . . ?
C03X C01N S00I 109.1(7) . . ?
C03X C01N C03M 110.0(6) . . ?
C41 C01N S00I 111.2(7) . . ?
C41 C01N C03M 109.5(5) . . ?
C41 C01N C03X 108.2(7) . . ?
C020 C01O C00N 107.9(17) . . ?
C01L C01P C01I 121.0(19) . . ?
C027 C01Q C00N 108.3(18) . . ?
C02N C01R C00Z 119.6(19) . . ?
C025 C01S C023 111.2(17) . . ?
C00O C01T C01K 118.5(15) . . ?
C01F C01U C02B 106.4(17) . . ?
C037 C01U C01F 116(2) . . ?
C037 C01U C02B 107(2) . . ?
C014 C01V C030 119.5(17) . . ?
C014 C01W C03K 120.6(18) . . ?
C47 C01X C01A 110.6(16) . . ?
C02V C01Y C01G 104.8(16) . . ?
C02E C01Z C01M 112.7(17) . . ?
C02Y C01Z C01M 104.8(18) . . ?
C02Y C01Z C02E 113(2) . . ?
C01O C020 C02B 106.3(19) . . ?
C01O C020 C02W 111.9(19) . . ?
C02W C020 C02B 104.7(17) . . ?
C02M C021 C01G 110.3(16) . . ?
C02F C022 C02H 118.8(15) . . ?
C01S C023 C017 108.8(15) . . ?
C01S C023 C024 109.1(17) . . ?
C024 C023 C017 107.4(16) . . ?
C023 C024 C032 109.2(15) . . ?
C01H C025 C02P 111.8(16) . . ?
C01S C025 C01H 110.2(16) . . ?
C01S C025 C02P 108.0(15) . . ?
C01A C026 C038 109.0(18) . . ?
C01Q C027 C02W 106.0(17) . . ?
C01Q C027 C037 113.5(19) . . ?
C02W C027 C037 103.9(18) . . ?
C02I C028 C49 109.3(6) . . ?
C02K C028 C02I 110.3(8) . . ?
C02K C028 C49 110.1(8) . . ?
C01K C029 C02J 118.9(16) . . ?
C02Q C02A C01B 119.7(17) . . ?
C01U C02B C020 112.5(18) . . ?
C02O C02C C00T 123.6(18) . . ?
C02Z C02D C016 120.3(17) . . ?
C01Z C02E C47 107.8(18) . . ?
C01D C02F C022 123.0(16) . . ?
C00U C02G C03E 109.5(4) . . ?
C011 C02H C022 116.8(14) . . ?
C028 C02I C56 109.8(4) . . ?
C029 C02J C00P 121.7(16) . . ?
C028 C02K C00U 108.7(10) . . ?
C012 C02M C02R 110.3(15) . . ?
C021 C02M C012 113.5(16) . . ?
C021 C02M C02R 105.8(17) . . ?
C01R C02N C02S 120.5(19) . . ?
C02C C02O C02Z 117.6(17) . . ?
C032 C02P C025 108.2(16) . . ?
C02A C02Q C019 119.7(18) . . ?
C02V C02R C02M 107.5(15) . . ?
C01J C02S C02N 120.6(18) . . ?
C035 C02T P00J 121.8(7) . . ?
C035 C02T C03N 120.0 . . ?
C03N C02T P00J 118.2(7) . . ?
C02T C035 C03G 120.0 . . ?
C34 C03G C035 120.0 . . ?
C03G C34 C33 120.0 . . ?
C03N C33 C34 120.0 . . ?
C33 C03N C02T 120.0 . . ?
C00W C02V C01Y 112.5(15) . . ?
C00W C02V C02R 110.2(16) . . ?
C01Y C02V C02R 106.8(15) . . ?
C020 C02W C027 113(2) . . ?
C56 C02X C03E 110.5(4) . . ?
C01Z C02Y C038 111.2(18) . . ?
C02D C02Z C02O 118.9(17) . . ?
C03J C030 C01V 120.1(19) . . ?
C024 C032 C01E 110.2(17) . . ?
C02P C032 C01E 112.1(16) . . ?
C02P C032 C024 108.3(17) . . ?
C47 C033 C038 112.7(19) . . ?
C82 C036 C03X 108.6(7) . . ?
C82 C036 C84 111.0(6) . . ?
C84 C036 C03X 108.1(7) . . ?
C01U C037 C027 110.5(18) . . ?
C02Y C038 C026 108.8(18) . . ?
C033 C038 C026 108.4(17) . . ?
C033 C038 C02Y 107.5(18) . . ?
C00U C03C C56 109.4(4) . . ?
C02G C03E C49 107.5(6) . . ?
C02X C03E C02G 110.4(5) . . ?
C02X C03E C49 109.1(6) . . ?
C030 C03J C03K 121.0(18) . . ?
C03J C03K C01W 119.1(18) . . ?
C01N C03M C03T 108.9(4) . . ?
C67 C03T C03M 109.4(5) . . ?
C67 C03T C84 109.7(5) . . ?
C84 C03T C03M 108.4(5) . . ?
C036 C03X C01N 111.1(5) . . ?
C42 C36 C14 120.0 . . ?
C36 C42 C28 120.0 . . ?
C36 C42 B28 118.9(11) . . ?
C28 C42 B28 119.8(11) . . ?
C89 C28 C42 120.0 . . ?
C28 C89 C149 120.0 . . ?
C89 C149 C14 120.0 . . ?
C149 C14 C36 120.0 . . ?
C67 C39 C41 110.3(5) . . ?
C67 C39 C82 108.6(6) . . ?
C82 C39 C41 108.5(6) . . ?
C01N C41 C39 109.9(4) . . ?
C02E C47 C01X 112.0(18) . . ?
C033 C47 C01X 106.6(18) . . ?
C033 C47 C02E 109.0(17) . . ?
C028 C49 C03E 109.3(4) . . ?
C02I C56 C03C 109.3(6) . . ?
C02X C56 C02I 108.1(6) . . ?
C02X C56 C03C 110.2(6) . . ?
C02U C59 C120 120.0 . . ?
C115 C02U C59 120.0 . . ?
C02U C115 C139 120.0 . . ?
C57 C139 C115 120.0 . . ?
C139 C57 C120 120.0 . . ?
C139 C57 B28 120.2(11) . . ?
C120 C57 B28 119.5(11) . . ?
C57 C120 C59 120.0 . . ?
C39 C67 C03T 110.3(4) . . ?
C036 C82 C39 110.1(4) . . ?
C0AA C83 C74 120.0 . . ?
C0AA C83 B28 118.1(11) . . ?
C74 C83 B28 121.2(11) . . ?
C80 C0AA C83 120.0 . . ?
C0AA C80 C1AA 120.0 . . ?
C80 C1AA C2AA 120.0 . . ?
C74 C2AA C1AA 120.0 . . ?
C2AA C74 C83 120.0 . . ?
C22 C88 C94 120.0 . . ?
C88 C22 B28 124.0(12) . . ?
C58 C22 C88 120.0 . . ?
C58 C22 B28 116.0(12) . . ?
C22 C58 C105 120.0 . . ?
C54 C105 C58 120.0 . . ?
C105 C54 C94 120.0 . . ?
C54 C94 C88 120.0 . . ?
C42 B28 C57 114.1(11) . . ?
C42 B28 C83 109.6(12) . . ?
C42 B28 C22 107.3(11) . . ?
C57 B28 C22 110.4(11) . . ?
C83 B28 C57 108.4(11) . . ?
C83 B28 C22 106.7(11) . . ?
C036 C84 C03T 109.8(4) . . ?
Cl0A C27 Cl1 109(2) . . ?

loop_
_geom_bond_atom_site_label_1
_geom_bond_atom_site_label_2
_geom_bond_distance
_geom_bond_site_symmetry_2
_geom_bond_publ_flag
Au01 Au02 2.6503(8) . ?
Au01 Au03 3.2406(7) . ?
Au01 Au05 3.2564(8) . ?
Au01 Au06 3.0710(9) . ?
Au01 Ag07 2.952(8) . ?
Au01 Ag08 2.8448(12) . ?
Au01 Ag09 2.8212(11) . ?
AG07a S00C 2.362(8) . ?
Au01 P00D 2.347(4) . ?
AG07a S00H 2.348(8) . ?
Au01 Au 3.016(5) . ?
Au02 Au04 3.3443(8) . ?
Au02 Au05 3.1742(8) . ?
Au02 Au06 3.0810(9) . ?
Au02 Ag07 3.156(10) . ?
Au02 Ag08 2.8173(11) . ?
Au02 Ag09 2.8267(11) . ?
Au02 P00G 2.322(4) . ?
Au02 Au 3.218(6) . ?
Au03 Ag08 3.1450(11) . ?
Au03 Ag09 3.1705(12) . ?
Au03 S00B 2.325(3) . ?
Au03 P00E 2.275(4) . ?
Au04 Ag08 3.2222(12) . ?
Au04 Ag09 3.3596(12) . ?
Au04 S00A 2.326(3) . ?
Au04 P00J 2.276(5) . ?
Au05 Ag07 3.091(8) . ?
Au05 Ag08 3.0784(11) . ?
Au05 S00C 2.315(4) . ?
Au05 S00F 2.312(4) . ?
Au05 Au 3.127(5) . ?
Au06 Ag07 3.121(8) . ?
Au06 S00H 2.311(4) . ?
Au06 S00I 2.286(5) . ?
Au06 Au 3.161(4) . ?
Ag08 Ag09 3.1240(14) . ?
Ag08 S00B 2.478(3) . ?
Ag08 S00F 2.544(4) . ?
Ag09 S00A 2.451(4) . ?
Ag09 S00I 2.515(5) . ?
S00A C00K 1.885(17) . ?
S00B C00V 1.823(18) . ?
S00C C00N 1.865(19) . ?
S00C Au 2.356(6) . ?
P00D C00P 1.815(17) . ?
P00D C00R 1.850(15) . ?
P00D C00Y 1.845(16) . ?
P00E C00R 1.812(15) . ?
P00E C00T 1.818(17) . ?
P00E C010 1.805(17) . ?
S00F C01A 1.79(2) . ?
P00G C00Q 1.818(18) . ?
P00G C013 1.878(18) . ?
P00G C014 1.801(16) . ?
S00H C00U 1.848(10) . ?
S00H Au 2.343(6) . ?
S00I C01N 1.809(9) . ?
P00J C013 1.803(18) . ?
P00J C01J 1.805(19) . ?
P00J C02T 1.855(10) . ?
C00K C00W 1.48(2) . ?
C00K C00X 1.56(2) . ?
C00K C012 1.53(2) . ?
C00M C010 1.39(2) . ?
C00M C01B 1.36(2) . ?
C00N C01F 1.52(3) . ?
C00N C01O 1.53(3) . ?
C00N C01Q 1.56(3) . ?
C00O C00P 1.42(2) . ?
C00O C01T 1.40(2) . ?
C00P C02J 1.41(2) . ?
C00Q C015 1.38(2) . ?
C00Q C018 1.40(2) . ?
C00S C00Z 1.39(3) . ?
C00S C01J 1.35(2) . ?
C00T C016 1.38(2) . ?
C00T C02C 1.38(2) . ?
C00U C02G 1.546(8) . ?
C00U C02K 1.572(8) . ?
C00U C03C 1.550(8) . ?
C00V C017 1.50(3) . ?
C00V C01E 1.56(2) . ?
C00V C01H 1.54(2) . ?
C00W C02V 1.51(2) . ?
C00X C01G 1.56(2) . ?
C00Y C011 1.35(2) . ?
C00Y C01D 1.38(2) . ?
C00Z C01R 1.39(3) . ?
C010 C019 1.37(2) . ?
C011 C02H 1.39(2) . ?
C012 C02M 1.52(3) . ?
C014 C01V 1.35(3) . ?
C014 C01W 1.39(2) . ?
C015 C01L 1.38(3) . ?
C016 C02D 1.38(2) . ?
C017 C023 1.57(2) . ?
C018 C01I 1.43(3) . ?
C019 C02Q 1.38(2) . ?
C01A C01M 1.59(3) . ?
C01A C01X 1.56(3) . ?
C01A C026 1.40(3) . ?
C01B C02A 1.41(3) . ?
C01D C02F 1.36(2) . ?
C01E C032 1.55(3) . ?
C01F C01U 1.51(3) . ?
C01G C01Y 1.58(2) . ?
C01G C021 1.48(3) . ?
C01H C025 1.53(2) . ?
C01I C01P 1.35(3) . ?
C01J C02S 1.39(3) . ?
C01K C01T 1.40(2) . ?
C01K C029 1.34(2) . ?
C01L C01P 1.35(3) . ?
C01M C01Z 1.56(3) . ?
C01N C03M 1.558(8) . ?
C01N C03X 1.542(8) . ?
C01N C41 1.533(8) . ?
C01O C020 1.51(3) . ?
C01Q C027 1.51(3) . ?
C01R C02N 1.31(2) . ?
C01S C023 1.49(3) . ?
C01S C025 1.48(3) . ?
C01U C02B 1.55(3) . ?
C01U C037 1.40(3) . ?
C01V C030 1.44(2) . ?
C01W C03K 1.40(2) . ?
C01X C47 1.54(3) . ?
C01Y C02V 1.55(3) . ?
C01Z C02E 1.50(3) . ?
C01Z C02Y 1.41(3) . ?
C020 C02B 1.56(3) . ?
C020 C02W 1.54(3) . ?
C021 C02M 1.46(3) . ?
C022 C02F 1.37(2) . ?
C022 C02H 1.44(2) . ?
C023 C024 1.52(3) . ?
C024 C032 1.54(3) . ?
C025 C02P 1.56(2) . ?
C026 C038 1.60(3) . ?
C027 C02W 1.55(3) . ?
C027 C037 1.61(3) . ?
C028 C02I 1.544(8) . ?
C028 C02K 1.52(2) . ?
C028 C49 1.553(8) . ?
C029 C02J 1.37(2) . ?
C02A C02Q 1.35(2) . ?
C02C C02O 1.32(2) . ?
C02D C02Z 1.37(2) . ?
C02E C47 1.51(3) . ?
C02G C03E 1.561(8) . ?
C02I C56 1.552(8) . ?
C02M C02R 1.58(2) . ?
C02N C02S 1.41(3) . ?
C02O C02Z 1.47(2) . ?
C02P C032 1.46(3) . ?
C02R C02V 1.57(3) . ?
C02T C035 1.3900 . ?
C02T C03N 1.3900 . ?
C035 C03G 1.3900 . ?
C03G C34 1.3900 . ?
C34 C33 1.3900 . ?
C33 C03N 1.3900 . ?
C02X C03E 1.543(8) . ?
C02X C56 1.531(8) . ?
C02Y C038 1.53(3) . ?
C030 C03J 1.33(3) . ?
C033 C038 1.50(3) . ?
C033 C47 1.46(3) . ?
C036 C03X 1.536(8) . ?
C036 C82 1.534(8) . ?
C036 C84 1.535(8) . ?
C03C C56 1.556(8) . ?
C03E C49 1.563(8) . ?
C03J C03K 1.39(3) . ?
C03M C03T 1.561(8) . ?
C03T C67 1.547(8) . ?
C03T C84 1.557(8) . ?
C36 C42 1.3900 . ?
C36 C14 1.3900 . ?
C42 C28 1.3900 . ?
C42 B28 1.699(10) . ?
C28 C89 1.3900 . ?
C89 C149 1.3900 . ?
C149 C14 1.3900 . ?
C39 C41 1.562(8) . ?
C39 C67 1.531(8) . ?
C39 C82 1.550(8) . ?
C59 C02U 1.3900 . ?
C59 C120 1.3900 . ?
C02U C115 1.3900 . ?
C115 C139 1.3900 . ?
C139 C57 1.3900 . ?
C57 C120 1.3900 . ?
C57 B28 1.705(9) . ?
C83 C0AA 1.3900 . ?
C83 C74 1.3900 . ?
C83 B28 1.705(10) . ?
C0AA C80 1.3900 . ?
C80 C1AA 1.3900 . ?
C1AA C2AA 1.3900 . ?
C2AA C74 1.3900 . ?
C88 C22 1.3900 . ?
C88 C94 1.3900 . ?
C22 C58 1.3900 . ?
C22 B28 1.705(10) . ?
C58 C105 1.3900 . ?
C105 C54 1.3900 . ?
C54 C94 1.3900 . ?
Cl1 C27 1.81(4) . ?
Cl0A C27 1.76(4) . ?
